data_4114109
loop_
_publ_author_name
'Kenji Kobayashi'
'Kei Ishii'
'Shigeru Sakamoto'
'Toshiaki Shirasaka'
'Kentaro Yamaguchi'

_publ_contact_author_address
;
Department of Chemistry, Faculty of Science, Shizuoka University, 836 Ohya, 
Shizuoka 422-8529, Japan
;
_publ_contact_author_email ' skkobay@ipc.shizuoka.ac.jp '
_publ_contact_author_fax ' +81-54-238-4933 '
_publ_contact_author_name ' Kenji Kobayashi'
_publ_contact_author_phone ' +81-54-238-4933 '
_publ_section_title
;
 Guest-Induced Assembly of Tetracarboxyl-Cavitand and
 Tetra(3-pyridyl)-Cavitand into a Heterodimeric Capsule via Hydrogen Bonds
 and CH-Halogen and/or CH-\p Interaction: Control of the Orientation of
 the Encapsulated Guest
;
_journal_name_full 'Journal of the American Chemical Society'
_journal_page_first 10615
_journal_page_last 10624
_journal_paper_doi 10.1021/ja035337q
_journal_volume 125
_journal_year 2003
_chemical_formula_moiety '(C68 H56 O16)(C84 H68 N4 O8)6(C8 H10)(C6 H5 N O2)'
_chemical_formula_sum 'C206 H189 N5 O26'
_chemical_formula_weight 3150.78
_space_group_IT_number 1
_symmetry_cell_setting triclinic
_symmetry_Int_Tables_number 1
_symmetry_space_group_name_Hall 'P 1'
_symmetry_space_group_name_H-M 'P 1'
_audit_creation_date 'Wed Aug  8 19:19:19 2001'
_audit_creation_method 'by teXsan'
_cell_angle_alpha 63.99(4)
_cell_angle_beta 75.32(5)
_cell_angle_gamma 76.08(5)
_cell_formula_units_Z 1
_cell_length_a 12.570(3)
_cell_length_b 19.354(4)
_cell_length_c 21.471(5)
_cell_measurement_temperature 103.2
_cell_volume 4491(2)
_computing_data_reduction 'teXsan Ver. 1.10'
_computing_publication_material 'teXsan Ver. 1.10'
_computing_structure_refinement 'teXsan Ver. 1.10'
_computing_structure_solution SIR97
_diffrn_measured_fraction_theta_full 0.8687
_diffrn_measured_fraction_theta_max 0.8687
_diffrn_measurement_device_type 'Bruker CCD/Smart 1000'
_diffrn_measurement_method \w
_diffrn_radiation_type 'Mo K\a'
_diffrn_radiation_wavelength 0.7107
_diffrn_reflns_av_R_equivalents 0.072
_diffrn_reflns_limit_h_max 16
_diffrn_reflns_limit_h_min 0
_diffrn_reflns_limit_k_max 25
_diffrn_reflns_limit_k_min -24
_diffrn_reflns_limit_l_max 28
_diffrn_reflns_limit_l_min -27
_diffrn_reflns_number 26834
_diffrn_reflns_theta_full 28.44
_diffrn_reflns_theta_max 28.44
_exptl_absorpt_coefficient_mu 0.076
_exptl_absorpt_correction_type none
_exptl_crystal_colour clear
_exptl_crystal_density_diffrn 1.165
_exptl_crystal_description prism
_exptl_crystal_size_max 0.350
_exptl_crystal_size_mid 0.200
_exptl_crystal_size_min 0.150
_refine_diff_density_max 0.82
_refine_diff_density_min -0.71
_refine_ls_extinction_method none
_refine_ls_goodness_of_fit_ref 4.633
_refine_ls_number_parameters 2135
_refine_ls_number_reflns 5559
_refine_ls_R_factor_gt 0.1590
_refine_ls_shift/su_max 17.1780
_refine_ls_structure_factor_coef F
_refine_ls_weighting_details 'w = 1/[\s^2^(Fo) + 0.00022|Fo|^2^]'
_refine_ls_weighting_scheme calc
_refine_ls_wR_factor_ref 0.1730
_reflns_number_gt 5559
_reflns_number_total 19639
_reflns_threshold_expression F^2^>3.0\s(F^2^)
_cod_data_source_file ja035337qsi20030327_020059.cif
_cod_data_source_block Heterodimeric_Capsule_p-Xylene@(Host-1b/Host-2b)_5p-Xylene_PhNO2
_cod_original_cell_volume 4490(2)
_cod_original_sg_symbol_H-M 'P 1 '
_cod_original_formula_sum 'C206 H189 N5 O26 '
_cod_database_code 4114109

loop_
_symmetry_equiv_pos_as_xyz
x,y,z

loop_
_atom_site_label
_atom_site_type_symbol
_atom_site_fract_x
_atom_site_fract_y
_atom_site_fract_z
_atom_site_U_iso_or_equiv
_atom_site_adp_type
_atom_site_occupancy
_atom_site_calc_flag
O1 O 0.3641(8) 0.2108(7) 0.5682(5) 0.055(4) Uani 1.00 d
O2 O 0.5452(8) 0.2019(7) 0.5673(6) 0.056(4) Uani 1.00 d
O3 O 0.8566(8) -0.0124(5) 0.5803(7) 0.0581 Uani 1.00 d
O4 O 0.8655(9) -0.1373(7) 0.5834(6) 0.065(4) Uani 1.00 d
O5 O 0.5902(8) -0.2693(8) 0.5914(4) 0.059(4) Uani 1.00 d
O6 O 0.3940(8) -0.2499(7) 0.5905(5) 0.044(3) Uani 1.00 d
O7 O 0.0935(7) -0.0536(6) 0.6071(4) 0.033(3) Uani 1.00 d
O8 O 0.0812(7) 0.0704(6) 0.6031(5) 0.040(3) Uani 1.00 d
O9 O 0.9354(8) 0.2919(6) 0.2149(5) 0.051(3) Uani 1.00 d
O10 O 0.7718(7) 0.2232(6) 0.2708(5) 0.046(3) Uani 1.00 d
O11 O 0.6545(6) 0.3732(5) 0.1524(4) 0.0199 Uani 1.00 d
O12 O 0.4558(7) 0.3902(6) 0.1633(5) 0.036(3) Uani 1.00 d
O13 O 0.298(1) 0.2908(7) 0.2901(6) 0.102(5) Uani 1.00 d
O14 O 0.193(1) 0.3661(8) 0.2339(6) 0.142(5) Uani 1.00 d
O15 O 0.1890(7) 0.2603(6) 0.1442(5) 0.039(3) Uani 1.00 d
O16 O 0.2243 0.1277 0.1637 0.0529 Uani 1.00 d
O17 O 0.210(1) -0.0444(9) 0.237(1) 0.262(9) Uani 1.00 d
O18 O 0.330(1) -0.0358(9) 0.2938(5) 0.106(5) Uani 1.00 d
O19 O 0.5020(6) -0.0703(5) 0.1667(4) 0.016(3) Uani 1.00 d
O20 O 0.7062(7) -0.0980(6) 0.1663(5) 0.033(3) Uani 1.00 d
O21 O 0.984(1) -0.114(1) 0.2124(7) 0.187(8) Uani 1.00 d
O22 O 0.796(1) -0.0728(8) 0.2813(6) 0.095(5) Uani 1.00 d
O23 O 0.9696(8) 0.0557(7) 0.1442(5) 0.049(4) Uani 1.00 d
O24 O 0.9622(8) 0.1844(7) 0.1401(7) 0.096(4) Uani 1.00 d
O25 O 0.5214(6) -0.0806(6) -0.0932(4) 0.023(3) Uani 1.00 d
O26 O 0.4097(8) -0.1363(7) -0.1176(5) 0.053(4) Uani 1.00 d
N1 N 0.2022(9) 0.2602(7) 0.3995(5) 0.044(4) Uani 1.00 d
N2 N 0.807(1) 0.2021(8) 0.3852(7) 0.070(5) Uani 1.00 d
N3 N 0.8413(9) -0.1698(7) 0.3945(5) 0.035(4) Uani 1.00 d
N4 N 0.2448(10) -0.1027(8) 0.4125(6) 0.045(4) Uani 1.00 d
N5 N 0.4596(9) -0.1206(7) -0.0768(6) 0.027(4) Uani 1.00 d
C1 C 0.261(1) 0.2069(8) 0.4607(7) 0.033(4) Uani 1.00 d
C2 C 0.1808(9) 0.1957(9) 0.5222(7) 0.020(3) Uani 1.00 d
C3 C 0.116(1) 0.2548(8) 0.5093(6) 0.037(4) Uani 1.00 d
C4 C 0.026(2) 0.295(2) 0.458(1) 0.19(1) Uani 1.00 d
C5 C 0.115(2) 0.309(1) 0.383(1) 0.120(8) Uani 1.00 d
C6 C 0.228(1) 0.141(1) 0.5899(8) 0.051(5) Uani 1.00 d
C7 C 0.303(1) 0.145(1) 0.6079(7) 0.042(5) Uani 1.00 d
C8 C 0.341(1) 0.0953(9) 0.6718(8) 0.072(5) Uani 1.00 d
C9 C 0.276(1) 0.0224(9) 0.7218(10) 0.0570 Uani 1.00 d
C10 C 0.200(1) 0.017(1) 0.7006(9) 0.087(5) Uani 1.00 d
C11 C 0.177(1) 0.071(1) 0.6248(7) 0.051(5) Uani 1.00 d
C12 C 0.715(2) 0.150(1) 0.4525(10) 0.061(6) Uani 1.00 d
C13 C 0.768(2) 0.146(1) 0.5069(8) 0.084(6) Uani 1.00 d
C14 C 0.861(1) 0.158(1) 0.5144(8) 0.138(7) Uani 1.00 d
C15 C 0.929(2) 0.203(1) 0.4591(8) 0.088(6) Uani 1.00 d
C16 C 0.912(1) 0.2307(8) 0.3856(7) 0.049(5) Uani 1.00 d
C17 C 0.6977(10) 0.0904(9) 0.5801(8) 0.031(4) Uani 1.00 d
C18 C 0.612(1) 0.1176(10) 0.6151(8) 0.034(4) Uani 1.00 d
C19 C 0.545(1) 0.0785(9) 0.6701(7) 0.031(4) Uani 1.00 d
C20 C 0.592(1) 0.0023(9) 0.7050(6) 0.031(4) Uani 1.00 d
C21 C 0.685(1) -0.027(1) 0.6730(8) 0.056(6) Uani 1.00 d
C22 C 0.7488(9) 0.026(1) 0.6179(6) 0.047(4) Uani 1.00 d
C23 C 0.759(1) -0.1559(9) 0.4668(6) 0.027(4) Uani 1.00 d
C24 C 0.822(1) -0.200(1) 0.5232(7) 0.061(5) Uani 1.00 d
C25 C 0.935(2) -0.251(1) 0.543(1) 0.178(9) Uani 1.00 d
C26 C 0.990(1) -0.2477(9) 0.4677(10) 0.073(6) Uani 1.00 d
C27 C 0.959(2) -0.209(2) 0.391(2) 0.31(2) Uani 1.00 d
C28 C 0.737(1) -0.2012(9) 0.5887(8) 0.039(5) Uani 1.00 d
C29 C 0.780(1) -0.1548(9) 0.6216(10) 0.043(5) Uani 1.00 d
C30 C 0.714(2) -0.1698(9) 0.6839(9) 0.0370 Uani 1.00 d
C31 C 0.631(1) -0.1999(10) 0.7075(6) 0.054(6) Uani 1.00 d
C32 C 0.557(1) -0.2379(9) 0.6841(7) 0.0431 Uani 1.00 d
C33 C 0.629(1) -0.2386(8) 0.6225(9) 0.0462 Uani 1.00 d
C34 C 0.288(2) -0.117(1) 0.4684(9) 0.088(6) Uani 1.00 d
C35 C 0.216(2) -0.1496(10) 0.5256(7) 0.059(5) Uani 1.00 d
C36 C 0.146(1) -0.179(2) 0.5449(10) 0.135(7) Uani 1.00 d
C37 C 0.084(2) -0.167(1) 0.4841(9) 0.104(8) Uani 1.00 d
C38 C 0.160(1) -0.128(1) 0.4127(7) 0.043(5) Uani 1.00 d
C39 C 0.234(2) -0.155(1) 0.6061(9) 0.097(6) Uani 1.00 d
C40 C 0.330(1) -0.2073(10) 0.6231(6) 0.036(4) Uani 1.00 d
C41 C 0.3705(8) -0.2123(8) 0.6916(5) 0.016(3) Uani 1.00 d
C42 C 0.302(1) -0.1624(8) 0.7321(7) 0.033(4) Uani 1.00 d
C43 C 0.213(2) -0.1158(9) 0.7037(7) 0.062(6) Uani 1.00 d
C44 C 0.192(1) -0.1023(9) 0.6246(8) 0.044(5) Uani 1.00 d
C45 C 0.469(1) 0.212(1) 0.5250(9) 0.059(6) Uani 1.00 d
C46 C 0.429(1) 0.112(1) 0.7015(8) 0.050(5) Uani 1.00 d
C47 C 0.433(1) 0.0851(9) 0.7839(7) 0.075(5) Uani 1.00 d
C48 C 0.305(1) 0.1236(7) 0.8065(7) 0.0144 Uani 1.00 d
C49 C 0.262(1) 0.0844(10) 0.887(1) 0.073(6) Uani 1.00 d
C50 C 0.311(2) 0.0761(9) 0.964(2) 0.1314 Uani 1.00 d
C51 C 0.249(2) 0.021(1) 1.0195(7) 0.114(8) Uani 1.00 d
C52 C 0.165(2) -0.014(1) 1.031(1) 0.090(7) Uani 1.00 d
C53 C 0.134(1) 0.010(1) 0.968(1) 0.087(6) Uani 1.00 d
C54 C 0.171(1) 0.0309(10) 0.9066(9) 0.083(5) Uani 1.00 d
C55 C 0.870(2) -0.042(1) 0.5409(9) 0.083(7) Uani 1.00 d
C56 C 0.761(1) -0.1206(8) 0.7144(6) 0.0420 Uani 1.00 d
C57 C 0.719(2) -0.140(1) 0.7921(10) 0.105(7) Uani 1.00 d
C58 C 0.795(1) -0.2286(10) 0.8195(7) 0.050(5) Uani 1.00 d
C59 C 0.739(1) -0.2646(10) 0.9077(7) 0.058(5) Uani 1.00 d
C60 C 0.670(1) -0.321(1) 0.9302(9) 0.098(7) Uani 1.00 d
C61 C 0.635(1) -0.349(1) 1.0177(10) 0.093(7) Uani 1.00 d
C62 C 0.651(3) -0.322(2) 1.059(2) 0.17(1) Uani 1.00 d
C63 C 0.714(2) -0.260(2) 1.031(1) 0.168(9) Uani 1.00 d
C64 C 0.797(2) -0.242(1) 0.9553(8) 0.117(8) Uani 1.00 d
C65 C 0.499(1) -0.2390(9) 0.5534(8) 0.041(5) Uani 1.00 d
C66 C 0.462(1) -0.2709(9) 0.7186(7) 0.032(4) Uani 1.00 d
C67 C 0.451(1) -0.306(1) 0.8009(7) 0.067(5) Uani 1.00 d
C68 C 0.356(1) -0.3552(8) 0.8236(7) 0.041(5) Uani 1.00 d
C69 C 0.326(1) -0.3931(8) 0.9108(8) 0.0261 Uani 1.00 d
C70 C 0.253(2) -0.451(1) 0.930(1) 0.121(7) Uani 1.00 d
C71 C 0.2465(10) -0.4879(9) 1.0062(9) 0.042(5) Uani 1.00 d
C72 C 0.287(1) -0.4777(9) 1.0627(9) 0.047(5) Uani 1.00 d
C73 C 0.3681(9) -0.4240(8) 1.0247(6) 0.010(3) Uani 1.00 d
C74 C 0.3732(8) -0.3825(8) 0.9569(5) 0.009(3) Uani 1.00 d
C75 C 0.119(2) 0.020(1) 0.547(1) 0.121(8) Uani 1.00 d
C76 C 0.137(1) -0.0570(9) 0.7342(8) 0.058(4) Uani 1.00 d
C77 C 0.1340(10) -0.0773(9) 0.8121(8) 0.036(4) Uani 1.00 d
C78 C 0.067(1) -0.1565(8) 0.8436(7) 0.037(4) Uani 1.00 d
C79 C 0.050(1) -0.1850(9) 0.9150(7) 0.055(4) Uani 1.00 d
C80 C 0.065(2) -0.274(1) 0.988(1) 0.1233 Uani 1.00 d
C81 C 0.068(2) -0.290(2) 1.0323(9) 0.096(9) Uani 1.00 d
C82 C -0.009(1) -0.250(1) 1.075(1) 0.097(8) Uani 1.00 d
C83 C -0.042(1) -0.151(1) 1.046(1) 0.121(6) Uani 1.00 d
C84 C 0.006(1) -0.1394(9) 0.958(1) 0.0763 Uani 1.00 d
C85 C 0.834(1) 0.2663(9) 0.2000(6) 0.027(4) Uani 1.00 d
C86 C 0.8042(9) 0.2767(7) 0.1496(7) 0.0033 Uani 1.00 d
C87 C 0.7080(9) 0.3229(8) 0.1082(8) 0.031(4) Uani 1.00 d
C88 C 0.736(3) 0.335(1) 0.044(1) 0.18(1) Uani 1.00 d
C89 C 0.752(1) 0.2920(9) 0.0244(7) 0.031(4) Uani 1.00 d
C90 C 0.8452(9) 0.2350(9) 0.0539(7) 0.022(4) Uani 1.00 d
C91 C 0.871(1) 0.2350(10) 0.1039(7) 0.033(4) Uani 1.00 d
C92 C 0.910(1) 0.171(1) 0.0243(8) 0.053(5) Uani 1.00 d
C93 C 0.913(1) 0.2152(9) -0.0667(7) 0.044(5) Uani 1.00 d
C94 C 0.984(2) 0.275(1) -0.101(1) 0.096(7) Uani 1.00 d
C95 C 0.993(1) 0.321(1) -0.1896(9) 0.049(5) Uani 1.00 d
C96 C 0.9587(9) 0.395(1) -0.2170(8) 0.040(4) Uani 1.00 d
C97 C 0.971(2) 0.422(1) -0.2977(10) 0.1060 Uani 1.00 d
C98 C 1.051(1) 0.369(1) -0.3276(7) 0.059(5) Uani 1.00 d
C99 C 1.088(1) 0.2959(9) -0.2892(6) 0.038(5) Uani 1.00 d
C100 C 1.0812(10) 0.2649(9) -0.2157(6) 0.023(4) Uani 1.00 d
C101 C 0.554(1) 0.334(1) 0.2002(7) 0.050(5) Uani 1.00 d
C102 C 0.270(1) 0.3295(8) 0.2264(8) 0.026(3) Uani 1.00 d
C103 C 0.333(1) 0.325(1) 0.1545(8) 0.046(5) Uani 1.00 d
C104 C 0.2997(9) 0.2986(7) 0.1179(7) 0.016(4) Uani 1.00 d
C105 C 0.3568(10) 0.2786(9) 0.0516(6) 0.027(4) Uani 1.00 d
C106 C 0.4627(9) 0.3189(8) 0.0218(6) 0.014(4) Uani 1.00 d
C107 C 0.4834(9) 0.3519(9) 0.0631(6) 0.018(4) Uani 1.00 d
C108 C 0.420(2) 0.352(1) 0.1272(7) 0.080(6) Uani 1.00 d
C109 C 0.581(1) 0.4044(9) 0.0251(7) 0.034(4) Uani 1.00 d
C110 C 0.602(1) 0.4278(10) -0.0543(8) 0.062(5) Uani 1.00 d
C111 C 0.707(2) 0.491(1) -0.0932(7) 0.096(7) Uani 1.00 d
C112 C 0.711(1) 0.5261(8) -0.1682(7) 0.0405 Uani 1.00 d
C113 C 0.643(2) 0.496(1) -0.2047(9) 0.107(8) Uani 1.00 d
C114 C 0.732(2) 0.535(1) -0.281(1) 0.091(7) Uani 1.00 d
C115 C 0.790(1) 0.599(1) -0.324(1) 0.090(6) Uani 1.00 d
C116 C 0.837(2) 0.625(1) -0.2750(8) 0.089(7) Uani 1.00 d
C117 C 0.791(1) 0.5793(7) -0.2008(6) 0.0343 Uani 1.00 d
C118 C 0.204(2) 0.1870(9) 0.2015(9) 0.097(6) Uani 1.00 d
C119 C 0.287(1) -0.0199(9) 0.2302(8) 0.043(4) Uani 1.00 d
C120 C 0.349(1) 0.0290(10) 0.1666(7) 0.033(5) Uani 1.00 d
C121 C 0.472(1) 0.0030(8) 0.1380(7) 0.0215 Uani 1.00 d
C122 C 0.518(1) 0.0466(10) 0.0718(8) 0.032(4) Uani 1.00 d
C123 C 0.465(1) 0.1264(9) 0.0295(8) 0.040(4) Uani 1.00 d
C124 C 0.356(1) 0.160(1) 0.0603(6) 0.035(4) Uani 1.00 d
C125 C 0.315(1) 0.1084(8) 0.1354(7) 0.0339 Uani 1.00 d
C126 C 0.3257(9) 0.2286(9) 0.0276(7) 0.021(3) Uani 1.00 d
C127 C 0.3484(10) 0.2658(8) -0.0519(7) 0.022(3) Uani 1.00 d
C128 C 0.3013(9) 0.3589(9) -0.0952(7) 0.052(4) Uani 1.00 d
C129 C 0.310(2) 0.389(1) -0.1717(10) 0.110(8) Uani 1.00 d
C130 C 0.292(1) 0.3630(9) -0.2156(9) 0.040(4) Uani 1.00 d
C131 C 0.315(1) 0.3904(9) -0.2842(10) 0.063(5) Uani 1.00 d
C132 C 0.386(1) 0.450(1) -0.3148(7) 0.071(6) Uani 1.00 d
C133 C 0.428(2) 0.471(1) -0.2710(8) 0.120(7) Uani 1.00 d
C134 C 0.396(1) 0.446(1) -0.2045(7) 0.037(5) Uani 1.00 d
C135 C 0.599(1) -0.092(1) 0.2100(6) 0.076(5) Uani 1.00 d
C136 C 0.854(1) -0.083(1) 0.2223(8) 0.080(5) Uani 1.00 d
C137 C 0.841(1) -0.0162(9) 0.1518(6) 0.024(4) Uani 1.00 d
C138 C 0.894(1) 0.050(1) 0.1095(9) 0.042(5) Uani 1.00 d
C139 C 0.8602(9) 0.1002(8) 0.0548(6) 0.010(3) Uani 1.00 d
C140 C 0.7717(9) 0.0875(8) 0.0339(6) 0.008(4) Uani 1.00 d
C141 C 0.7181(10) 0.0273(8) 0.0643(6) 0.011(3) Uani 1.00 d
C142 C 0.750(1) -0.0292(9) 0.1256(7) 0.026(4) Uani 1.00 d
C143 C 0.6218(10) 0.0094(9) 0.0421(6) 0.021(4) Uani 1.00 d
C144 C 0.651(1) 0.0484(9) -0.0488(6) 0.034(4) Uani 1.00 d
C145 C 0.753(1) -0.019(1) -0.0653(7) 0.050(5) Uani 1.00 d
C146 C 0.801(1) 0.043(1) -0.1437(6) 0.050(5) Uani 1.00 d
C147 C 0.898(1) 0.0671(8) -0.1498(6) 0.0358 Uani 1.00 d
C148 C 0.945(2) 0.119(1) -0.2317(9) 0.101(8) Uani 1.00 d
C149 C 0.894(2) 0.1089(10) -0.2837(9) 0.080(6) Uani 1.00 d
C150 C 0.790(1) 0.0841(8) -0.2597(7) 0.046(4) Uani 1.00 d
C151 C 0.7544(9) 0.0532(8) -0.1997(5) 0.012(3) Uani 1.00 d
C152 C 0.9530(10) 0.0970(10) 0.1788(7) 0.035(4) Uani 1.00 d
C153 C 0.555(2) 0.106(1) 0.2563(7) 0.114(6) Uani 1.00 d
C154 C 0.658(2) 0.080(1) 0.2903(9) 0.084(7) Uani 1.00 d
C155 C 0.625(1) 0.0448(8) 0.3766(7) 0.0342 Uani 1.00 d
C156 C 0.509(1) 0.0480(10) 0.4181(10) 0.066(6) Uani 1.00 d
C157 C 0.421(1) 0.073(1) 0.3780(10) 0.083(6) Uani 1.00 d
C158 C 0.427(2) 0.105(1) 0.295(1) 0.115(6) Uani 1.00 d
C159 C 0.592(2) 0.154(1) 0.1715(7) 0.081(6) Uani 1.00 d
C160 C 0.491(2) 0.0065(9) 0.495(1) 0.1178 Uani 1.00 d
C161 C 0.397(1) -0.1557(8) -0.0010(7) 0.023(4) Uani 1.00 d
C162 C 0.3229(10) -0.2104(9) 0.0201(6) 0.022(4) Uani 1.00 d
C163 C 0.286(1) -0.237(1) 0.0958(7) 0.082(5) Uani 1.00 d
C164 C 0.312(1) -0.215(1) 0.1351(7) 0.074(6) Uani 1.00 d
C165 C 0.392(1) -0.1750(9) 0.1144(8) 0.042(5) Uani 1.00 d
C166 C 0.448(1) -0.135(1) 0.0423(9) 0.068(6) Uani 1.00 d
C167 C 0.058(1) -0.382(1) 0.8005(6) 0.036(5) Uani 1.00 d
C168 C 0.099(1) -0.459(1) 0.8044(9) 0.075(5) Uani 1.00 d
C169 C 0.037(2) -0.506(1) 0.8937(9) 0.110(7) Uani 1.00 d
C170 C -0.046(1) -0.489(1) 0.950(1) 0.107(6) Uani 1.00 d
C171 C -0.009(1) -0.404(1) 0.9037(8) 0.062(5) Uani 1.00 d
C172 C 0.038(1) -0.3600(7) 0.8632(10) 0.0487 Uani 1.00 d
C173 C 0.0353 -0.3244 0.7373 0.0435 Uani 1.00 d
C174 C -0.0587(9) -0.551(1) 1.0100(6) 0.134(6) Uani 1.00 d
C175 C 0.402(2) 0.523(2) 0.287(1) 0.118(9) Uani 1.00 d
C176 C 0.352(2) 0.445(2) 0.327(2) 0.24(1) Uani 1.00 d
C177 C 0.287(2) 0.430(2) 0.392(1) 0.24(1) Uani 1.00 d
C178 C 0.357(3) 0.441(2) 0.440(1) 0.21(1) Uani 1.00 d
C179 C 0.393(3) 0.526(1) 0.390(1) 0.150(9) Uani 1.00 d
C180 C 0.425(2) 0.558(2) 0.3150(10) 0.19(1) Uani 1.00 d
C181 C 0.431(3) 0.546(1) 0.210(1) 0.23(1) Uani 1.00 d
C182 C 0.334(2) 0.428(1) 0.502(1) 0.139(9) Uani 1.00 d
C183 C 0.875(1) 0.496(1) 0.221(1) 0.077(6) Uani 1.00 d
C184 C 0.765(1) 0.4650(8) 0.2282(7) 0.027(4) Uani 1.00 d
C185 C 0.7196(9) 0.4288(8) 0.2838(9) 0.031(4) Uani 1.00 d
C186 C 0.730(1) 0.4118(9) 0.3554(9) 0.069(5) Uani 1.00 d
C187 C 0.839(2) 0.456(2) 0.343(1) 0.16(1) Uani 1.00 d
C188 C 0.915(2) 0.470(2) 0.288(1) 0.13(1) Uani 1.00 d
C189 C 0.923(2) 0.533(1) 0.156(1) 0.119(8) Uani 1.00 d
C190 C 0.671(1) 0.3674(8) 0.4163(8) 0.0614 Uani 1.00 d
C191 C 0.612(2) 0.595(1) 0.411(1) 0.154(9) Uani 1.00 d
C192 C 0.641(2) 0.617(1) 0.463(1) 0.12(1) Uani 1.00 d
C193 C 0.673(2) 0.665(2) 0.437(1) 0.16(1) Uani 1.00 d
C194 C 0.7130(10) 0.7088(10) 0.3452(8) 0.037(5) Uani 1.00 d
C195 C 0.697(1) 0.680(1) 0.3084(8) 0.048(5) Uani 1.00 d
C196 C 0.648(2) 0.631(2) 0.341(1) 0.137(10) Uani 1.00 d
C197 C 0.765(3) 0.717(1) 0.2192(9) 0.144(10) Uani 1.00 d
C198 C 0.625(3) 0.577(2) 0.536(1) 0.25(1) Uani 1.00 d
C199 C 0.754(3) 0.352(2) 0.599(1) 0.18(1) Uani 1.00 d
C200 C 0.643(2) 0.301(2) 0.620(1) 0.153(10) Uani 1.00 d
C201 C 0.613(2) 0.275(2) 0.697(1) 0.16(1) Uani 1.00 d
C202 C 0.659(2) 0.297(1) 0.753(1) 0.126(9) Uani 1.00 d
C203 C 0.7267 0.2857 0.7419 0.1912 Uani 1.00 d
C204 C 0.786(2) 0.332(1) 0.6809(8) 0.159(7) Uani 1.00 d
C205 C 0.8039 0.3966 0.5335 0.2190 Uani 1.00 d
C206 C 0.626(2) 0.253(1) 0.842(1) 0.120(8) Uani 1.00 d

loop_
_atom_site_aniso_label
_atom_site_aniso_U_11
_atom_site_aniso_U_22
_atom_site_aniso_U_33
_atom_site_aniso_U_12
_atom_site_aniso_U_13
_atom_site_aniso_U_23
O1 0.035(6) 0.066(9) 0.041(7) 0.017(6) -0.028(5) 0.000(6)
O2 0.035(6) 0.050(8) 0.110(8) -0.003(6) -0.035(5) -0.044(6)
O3 0.031(7) -0.030(5) 0.14(1) -0.007(5) -0.004(7) -0.001(6)
O4 0.057(7) 0.036(7) 0.091(9) -0.031(7) 0.005(6) -0.013(7)
O5 0.038(6) 0.12(1) -0.013(5) -0.005(7) 0.006(4) 0.004(6)
O6 0.050(6) 0.068(9) 0.041(6) 0.006(6) -0.025(5) -0.043(5)
O7 0.036(6) 0.057(7) 0.041(5) 0.013(5) -0.018(4) -0.056(4)
O8 0.028(6) 0.014(7) 0.074(7) 0.022(5) -0.024(5) -0.018(5)
O9 0.071(7) 0.042(7) 0.078(7) -0.001(6) -0.057(5) -0.038(6)
O10 0.033(6) 0.045(8) 0.057(6) -0.034(6) 0.028(5) -0.023(6)
O11 -0.001(5) -0.003(6) 0.035(6) -0.001(4) 0.004(4) 0.016(5)
O12 0.016(5) 0.021(7) 0.080(7) -0.001(5) -0.003(4) -0.031(5)
O13 0.21(1) 0.049(9) 0.058(7) -0.103(8) -0.030(8) 0.017(7)
O14 0.15(1) 0.10(1) 0.054(7) 0.087(9) 0.060(8) -0.022(7)
O15 0.006(5) 0.027(7) 0.068(7) 0.003(4) 0.028(5) -0.027(5)
O16 0.0529 0.0529 0.0529 -0.0079 -0.0090 -0.0213
O17 0.114(9) 0.15(1) 0.50(3) -0.171(8) -0.02(1) -0.05(2)
O18 0.12(1) 0.12(1) 0.011(6) 0.05(1) -0.011(6) -0.011(7)
O19 -0.011(4) 0.032(7) 0.005(4) 0.006(4) -0.004(3) 0.011(4)
O20 0.021(5) 0.046(7) 0.025(5) 0.006(5) 0.001(4) -0.017(5)
O21 0.083(8) 0.36(3) 0.13(1) 0.06(1) -0.080(8) -0.12(1)
O22 0.105(10) 0.10(1) 0.035(7) 0.032(9) 0.005(7) -0.024(7)
O23 0.020(6) 0.087(9) 0.084(7) 0.001(6) -0.023(5) -0.071(6)
O24 0.049(6) 0.057(8) 0.19(1) 0.009(6) -0.111(6) -0.016(8)
O25 0.008(5) 0.030(7) 0.000(4) -0.001(4) 0.006(4) 0.017(4)
O26 0.063(7) 0.081(9) 0.038(6) -0.002(7) -0.002(5) -0.052(6)
N1 0.042(7) 0.035(10) 0.004(5) -0.017(6) 0.056(5) 0.012(6)
N2 0.12(1) 0.05(1) 0.069(9) -0.039(8) -0.025(8) -0.027(8)
N3 0.060(7) 0.028(8) 0.004(6) -0.024(6) 0.028(5) -0.005(5)
N4 0.056(8) 0.054(10) 0.037(6) -0.042(7) -0.011(6) -0.012(7)
N5 0.026(7) 0.007(8) 0.020(7) 0.020(5) -0.027(5) 0.021(5)
C1 0.11(1) 0.005(8) 0.008(6) -0.046(8) -0.007(5) -0.008(6)
C2 0.000(6) 0.037(8) 0.064(6) 0.003(5) -0.012(4) -0.056(6)
C3 0.10(1) 0.004(8) 0.004(7) 0.021(7) -0.018(7) -0.011(7)
C4 0.11(1) 0.30(4) 0.14(1) -0.01(2) -0.141(8) -0.02(2)
C5 0.03(1) 0.10(2) 0.24(2) 0.005(10) -0.01(1) -0.08(2)
C6 0.006(8) 0.08(1) 0.065(9) 0.002(8) -0.013(6) -0.032(8)
C7 0.06(1) 0.08(1) 0.013(6) -0.018(8) -0.033(6) -0.021(6)
C8 0.08(1) 0.01(1) 0.062(10) -0.004(9) -0.076(8) 0.077(8)
C9 0.000(8) -0.012(10) 0.14(2) 0.031(7) -0.018(9) 0.00(1)
C10 -0.016(7) 0.06(1) 0.11(1) 0.014(8) -0.025(8) 0.06(1)
C11 0.023(7) 0.11(1) 0.037(7) -0.028(9) 0.040(6) -0.053(7)
C12 0.09(1) 0.02(1) 0.09(1) -0.013(9) -0.017(8) -0.045(9)
C13 0.10(1) 0.06(2) 0.000(8) 0.08(1) 0.012(7) 0.014(8)
C14 0.06(1) 0.25(2) 0.029(10) 0.02(1) 0.088(8) -0.06(1)
C15 0.12(1) 0.10(2) 0.040(7) -0.05(1) -0.028(9) 0.00(1)
C16 0.10(1) 0.018(9) 0.058(8) 0.040(8) -0.070(9) -0.038(7)
C17 -0.015(6) 0.053(10) 0.080(9) -0.017(5) -0.021(4) -0.033(6)
C18 0.024(8) 0.059(10) 0.044(8) -0.025(6) -0.007(5) -0.032(6)
C19 0.066(10) 0.011(8) 0.016(7) 0.008(7) -0.018(6) -0.008(6)
C20 0.06(1) 0.012(8) -0.016(7) -0.023(7) 0.014(6) 0.035(6)
C21 0.08(1) 0.04(1) 0.030(10) 0.004(9) -0.002(7) -0.015(8)
C22 -0.019(6) 0.13(1) 0.011(7) 0.014(7) -0.035(5) 0.001(7)
C23 0.018(7) 0.076(10) 0.045(6) 0.014(7) -0.010(5) -0.085(6)
C24 0.060(10) 0.10(2) 0.013(7) -0.046(9) 0.004(5) -0.006(8)
C25 0.14(2) 0.01(1) 0.18(2) 0.03(1) 0.07(2) 0.07(1)
C26 0.06(1) 0.00(1) 0.08(1) 0.012(10) 0.02(1) 0.03(1)
C27 0.10(2) 0.23(3) 0.47(5) 0.15(2) -0.12(3) -0.09(3)
C28 0.021(8) 0.03(1) 0.059(9) -0.032(8) 0.034(7) -0.020(8)
C29 0.034(9) 0.007(10) 0.10(1) 0.001(7) -0.018(7) -0.025(9)
C30 0.06(1) -0.003(10) 0.07(1) 0.013(9) -0.031(10) -0.020(9)
C31 0.13(1) 0.08(1) -0.002(7) -0.09(1) 0.029(8) -0.036(7)
C32 0.05(1) 0.000(10) 0.004(9) 0.013(9) 0.028(8) 0.045(7)
C33 0.08(1) -0.018(8) 0.07(1) 0.037(9) -0.04(1) -0.009(8)
C34 0.22(2) 0.01(1) 0.032(8) -0.02(1) -0.090(7) 0.034(8)
C35 0.16(1) 0.01(1) 0.042(6) 0.000(9) -0.095(7) -0.015(7)
C36 0.095(10) 0.30(2) 0.12(1) -0.089(10) -0.089(7) -0.11(1)
C37 0.12(2) 0.14(2) 0.027(9) 0.03(1) -0.023(7) -0.03(1)
C38 0.030(8) 0.08(1) 0.051(8) 0.011(7) -0.039(6) -0.043(8)
C39 0.15(1) 0.08(1) 0.028(8) 0.08(1) -0.003(10) -0.05(1)
C40 0.075(8) 0.086(10) -0.014(5) -0.084(6) 0.023(5) -0.028(6)
C41 -0.028(5) 0.06(1) -0.022(5) -0.021(5) 0.007(4) 0.031(5)
C42 0.054(9) 0.012(8) 0.008(8) -0.079(7) 0.022(6) 0.042(6)
C43 0.14(2) 0.00(1) 0.032(9) -0.04(1) -0.04(1) 0.026(8)
C44 0.033(8) 0.027(10) 0.06(1) -0.029(6) -0.024(8) 0.016(7)
C45 0.008(7) 0.06(1) 0.11(1) -0.004(9) -0.020(5) -0.04(1)
C46 0.056(9) 0.05(1) 0.034(7) -0.041(8) 0.032(7) -0.007(8)
C47 0.10(1) 0.02(1) 0.025(7) 0.06(1) 0.038(9) 0.001(8)
C48 0.042(9) -0.024(7) 0.025(8) 0.019(7) -0.012(7) -0.007(6)
C49 0.007(8) 0.02(1) 0.18(2) -0.015(7) 0.043(10) -0.05(1)
C50 0.09(1) -0.042(8) 0.33(3) 0.028(9) -0.06(2) -0.04(1)
C51 0.24(2) 0.13(2) 0.004(8) -0.16(1) 0.04(1) -0.018(9)
C52 0.15(1) 0.04(1) 0.14(1) 0.064(9) -0.10(1) -0.08(1)
C53 0.032(10) 0.07(2) 0.087(9) 0.05(1) 0.008(9) -0.01(1)
C54 0.07(1) 0.05(1) 0.070(9) -0.098(8) -0.037(8) 0.084(10)
C55 0.13(2) 0.022(7) 0.08(1) 0.02(1) 0.04(1) -0.059(8)
C56 0.13(1) -0.011(8) 0.009(7) 0.031(9) -0.072(8) 0.015(6)
C57 0.10(1) 0.11(2) 0.07(1) -0.01(1) -0.08(1) 0.03(1)
C58 0.08(1) 0.06(1) 0.039(7) -0.071(8) 0.029(8) -0.042(8)
C59 0.05(1) 0.03(1) 0.023(7) 0.048(7) -0.022(7) 0.029(8)
C60 0.033(10) 0.18(2) 0.080(10) -0.08(1) 0.046(9) -0.05(1)
C61 0.025(10) 0.12(2) 0.078(10) 0.02(1) 0.030(10) -0.03(1)
C62 0.28(3) 0.09(2) 0.22(3) -0.02(2) -0.11(2) -0.10(2)
C63 0.14(2) 0.18(3) 0.05(1) -0.13(2) 0.00(1) 0.11(1)
C64 0.28(3) 0.08(2) 0.018(9) -0.10(2) -0.02(1) -0.019(10)
C65 0.035(6) 0.00(1) 0.07(1) 0.040(8) -0.041(5) -0.003(9)
C66 0.017(8) 0.05(1) 0.020(6) 0.040(7) -0.013(6) -0.019(7)
C67 0.08(1) 0.13(1) 0.019(6) -0.123(9) -0.001(7) -0.011(8)
C68 0.09(1) 0.016(9) 0.030(9) -0.048(8) 0.021(8) -0.019(7)
C69 0.045(9) -0.008(8) 0.057(10) -0.037(7) 0.006(8) -0.014(7)
C70 0.06(1) 0.09(2) 0.10(1) -0.04(1) 0.07(1) 0.03(2)
C71 -0.009(7) 0.02(1) 0.11(1) -0.003(7) -0.040(7) -0.009(9)
C72 0.032(10) 0.03(1) 0.10(1) -0.041(7) 0.047(7) -0.062(9)
C73 -0.005(6) 0.025(9) 0.001(4) 0.011(5) -0.002(5) -0.001(5)
C74 -0.014(5) 0.051(10) 0.001(4) -0.021(5) -0.015(4) -0.001(5)
C75 0.27(3) 0.002(9) 0.13(1) 0.04(1) -0.10(2) -0.055(6)
C76 0.029(8) 0.009(10) 0.066(8) 0.059(7) -0.006(8) 0.015(9)
C77 -0.001(7) 0.035(9) 0.074(8) -0.030(7) -0.007(7) -0.007(9)
C78 0.09(1) 0.012(8) 0.040(6) -0.068(7) -0.006(8) -0.006(7)
C79 0.015(8) 0.03(1) 0.025(6) 0.006(8) 0.004(7) 0.068(6)
C80 0.09(2) -0.010(10) 0.29(3) 0.00(1) 0.01(2) -0.08(1)
C81 0.10(2) 0.19(3) 0.03(1) -0.07(1) -0.02(1) -0.05(1)
C82 0.04(1) 0.13(1) 0.15(2) -0.03(1) 0.00(1) -0.08(1)
C83 -0.004(8) 0.13(1) 0.14(1) -0.047(10) -0.009(9) 0.05(1)
C84 0.04(1) -0.003(10) 0.18(2) 0.015(8) 0.03(1) -0.06(1)
C85 0.038(8) 0.04(1) 0.011(5) 0.036(6) -0.009(5) -0.041(5)
C86 -0.005(6) -0.021(7) 0.024(8) -0.002(6) -0.010(6) 0.016(6)
C87 -0.020(6) 0.028(10) 0.078(9) 0.028(6) 0.012(6) -0.039(9)
C88 0.49(5) 0.00(1) 0.069(10) -0.07(2) -0.03(2) -0.021(10)
C89 0.038(8) 0.019(9) 0.025(8) 0.057(7) -0.003(6) -0.031(7)
C90 -0.009(6) 0.043(10) 0.036(8) -0.008(5) -0.007(5) -0.015(7)
C91 0.012(7) 0.08(1) 0.030(7) -0.030(6) -0.001(5) -0.035(7)
C92 0.07(1) 0.021(9) 0.054(7) -0.032(8) 0.026(9) -0.014(7)
C93 0.07(1) 0.020(9) 0.057(7) 0.030(8) 0.018(8) -0.061(6)
C94 0.06(1) 0.08(2) 0.094(9) -0.02(1) 0.03(1) 0.00(1)
C95 0.032(9) 0.076(9) 0.091(9) -0.027(8) 0.023(8) -0.089(7)
C96 -0.013(6) 0.083(9) 0.073(8) -0.014(7) 0.032(6) -0.066(8)
C97 0.15(2) 0.00(1) 0.067(8) 0.03(1) 0.00(1) 0.052(9)
C98 0.08(1) 0.07(1) -0.004(8) -0.01(1) -0.014(8) 0.022(7)
C99 0.11(1) 0.033(9) -0.009(4) -0.049(9) 0.022(7) -0.016(6)
C100 0.029(7) 0.06(1) -0.006(4) -0.035(6) 0.019(5) -0.015(6)
C101 0.023(7) 0.11(2) 0.024(8) -0.052(7) -0.005(6) -0.006(9)
C102 0.022(6) 0.026(8) 0.056(6) -0.065(5) 0.028(6) -0.027(6)
C103 0.07(1) 0.03(1) 0.055(8) 0.049(8) -0.045(6) -0.042(8)
C104 0.007(6) 0.007(8) 0.043(7) -0.001(5) 0.019(5) -0.031(6)
C105 0.021(7) 0.06(1) 0.000(6) -0.031(7) 0.023(5) -0.011(6)
C106 -0.003(6) 0.03(1) -0.001(7) 0.015(5) 0.005(5) -0.001(6)
C107 -0.010(6) 0.06(1) 0.023(6) -0.010(6) 0.004(5) -0.036(7)
C108 0.10(1) 0.19(2) 0.018(6) -0.05(1) -0.001(6) -0.087(8)
C109 0.015(8) 0.02(1) 0.026(6) -0.004(7) 0.008(7) 0.022(8)
C110 0.09(1) 0.03(1) 0.029(7) 0.047(8) 0.014(9) -0.014(8)
C111 0.12(2) 0.11(2) -0.013(9) -0.08(1) 0.010(10) 0.06(1)
C112 0.022(9) -0.015(9) 0.03(1) 0.020(8) 0.018(7) 0.046(8)
C113 0.13(2) 0.17(2) 0.054(10) 0.04(2) -0.040(9) -0.08(1)
C114 0.13(2) 0.10(1) 0.11(1) -0.07(1) 0.01(1) -0.09(1)
C115 0.07(1) 0.02(1) 0.17(2) 0.052(8) -0.11(1) -0.016(10)
C116 0.10(1) 0.08(2) 0.022(10) 0.03(1) 0.029(9) -0.015(9)
C117 0.13(1) -0.022(7) 0.013(7) 0.029(8) -0.082(8) 0.004(6)
C118 0.21(2) 0.029(9) 0.06(1) -0.13(1) 0.06(1) -0.008(6)
C119 0.058(10) 0.02(1) 0.031(6) 0.026(7) 0.014(6) -0.016(7)
C120 0.05(1) 0.04(1) 0.016(7) 0.025(8) 0.011(7) -0.033(7)
C121 0.035(9) -0.008(8) 0.026(8) -0.013(7) -0.038(7) 0.029(7)
C122 0.022(8) 0.051(10) 0.040(9) -0.008(7) -0.004(6) -0.034(7)
C123 0.020(7) 0.046(9) 0.10(1) 0.027(7) -0.039(6) -0.073(7)
C124 0.007(7) 0.06(1) -0.021(6) -0.024(7) 0.006(5) 0.054(7)
C125 0.07(1) -0.022(7) 0.047(9) 0.026(8) 0.012(8) -0.023(7)
C126 -0.020(6) 0.035(8) 0.041(6) -0.015(6) 0.035(6) -0.021(6)
C127 -0.001(7) 0.018(7) 0.040(6) 0.031(7) -0.006(6) -0.019(6)
C128 -0.018(6) 0.025(8) 0.056(7) 0.012(6) 0.036(6) 0.040(8)
C129 0.16(2) 0.15(2) 0.064(8) -0.15(1) 0.02(1) -0.04(1)
C130 0.017(8) 0.005(9) 0.122(9) -0.006(7) -0.037(8) -0.030(8)
C131 0.09(1) 0.041(10) 0.124(9) 0.039(8) -0.056(9) -0.092(8)
C132 0.07(1) 0.10(2) 0.007(8) 0.002(10) -0.016(8) 0.013(8)
C133 0.20(2) 0.19(2) 0.020(6) -0.16(1) -0.029(9) -0.01(1)
C134 0.040(9) 0.05(1) 0.029(6) 0.026(7) -0.023(7) -0.029(8)
C135 0.016(5) 0.20(2) -0.023(7) -0.068(9) -0.002(4) 0.021(9)
C136 0.092(9) 0.05(2) 0.017(7) 0.03(1) 0.014(9) 0.026(6)
C137 0.037(8) 0.04(1) 0.003(6) 0.015(7) -0.025(6) -0.013(5)
C138 0.010(8) 0.06(1) 0.07(1) -0.002(8) -0.024(7) -0.026(7)
C139 -0.002(6) 0.034(8) 0.038(7) -0.013(6) 0.019(5) -0.057(5)
C140 0.012(7) 0.020(8) 0.013(7) 0.002(6) -0.003(5) -0.027(6)
C141 0.012(7) 0.034(7) 0.031(6) -0.010(5) 0.009(5) -0.055(5)
C142 0.011(7) 0.047(8) 0.043(7) 0.006(6) -0.002(6) -0.047(5)
C143 0.010(6) 0.05(1) 0.013(5) 0.004(6) -0.022(5) -0.013(6)
C144 0.046(8) 0.08(1) 0.013(5) -0.028(7) -0.034(6) -0.023(6)
C145 0.025(8) 0.11(1) 0.043(7) -0.046(7) 0.034(7) -0.063(7)
C146 0.06(1) 0.09(1) 0.014(6) 0.013(10) -0.055(6) -0.022(7)
C147 0.07(1) -0.002(9) 0.002(7) -0.006(9) 0.033(8) 0.013(6)
C148 0.20(2) 0.08(1) 0.05(1) -0.12(1) 0.02(1) -0.02(1)
C149 0.09(1) 0.03(1) 0.06(1) -0.07(1) -0.02(1) 0.065(9)
C150 0.09(1) 0.011(9) 0.004(6) -0.058(9) 0.059(8) 0.012(7)
C151 0.022(6) 0.054(9) -0.008(4) -0.065(6) 0.031(4) -0.025(5)
C152 -0.002(7) 0.059(8) 0.066(10) 0.014(7) -0.018(7) -0.043(6)
C153 0.21(1) 0.21(2) -0.018(5) -0.18(1) 0.035(7) -0.042(8)
C154 0.20(2) 0.03(1) 0.02(1) 0.00(1) -0.03(1) -0.012(9)
C155 0.07(1) -0.009(9) 0.059(9) 0.020(8) -0.040(8) -0.023(7)
C156 0.08(1) 0.03(1) 0.12(1) -0.030(9) -0.024(9) -0.04(1)
C157 0.026(9) 0.13(2) 0.093(10) -0.03(1) 0.029(7) -0.05(1)
C158 0.16(1) 0.01(1) 0.088(10) 0.04(1) -0.03(1) 0.03(1)
C159 0.15(2) 0.07(2) -0.006(6) -0.02(1) -0.001(9) 0.007(8)
C160 0.16(2) -0.025(9) 0.18(2) 0.07(1) -0.04(2) -0.03(1)
C161 0.043(10) 0.003(8) 0.057(8) 0.013(7) -0.019(8) -0.044(7)
C162 0.020(7) 0.04(1) 0.003(5) -0.012(7) -0.007(6) 0.001(7)
C163 0.14(1) 0.11(1) 0.000(5) -0.12(1) -0.025(8) 0.034(8)
C164 0.036(10) 0.18(2) 0.025(9) -0.07(1) 0.019(7) -0.048(10)
C165 0.08(1) 0.01(1) 0.059(8) 0.010(8) -0.070(7) -0.008(8)
C166 0.05(1) 0.05(1) 0.086(10) -0.026(9) -0.054(8) 0.03(1)
C167 0.014(8) 0.08(1) -0.002(7) -0.021(8) -0.008(6) 0.013(8)
C168 0.016(9) 0.06(1) 0.073(10) 0.024(10) -0.026(7) 0.03(1)
C169 0.10(1) 0.14(2) 0.062(9) -0.10(1) -0.061(8) 0.05(1)
C170 0.025(9) 0.16(2) 0.12(1) -0.04(1) -0.073(8) 0.01(1)
C171 0.045(9) 0.16(1) 0.059(8) -0.097(9) 0.047(7) -0.106(7)
C172 0.07(1) -0.035(7) 0.13(2) 0.018(8) -0.07(1) -0.019(8)
C173 3.4319 0.0435 0.0435 -0.0065 -0.0074 -0.0175
C174 0.020(6) 0.34(2) -0.019(6) -0.08(1) -0.057(5) 0.045(8)
C175 0.16(2) 0.09(2) 0.07(1) 0.04(2) -0.07(1) -0.02(1)
C176 0.18(2) 0.25(3) 0.33(3) -0.16(2) 0.21(2) -0.21(2)
C177 0.28(2) 0.40(2) 0.23(2) -0.30(1) 0.06(1) -0.22(2)
C178 0.30(4) 0.17(3) 0.07(1) -0.15(2) -0.06(2) 0.11(2)
C179 0.33(4) 0.01(1) 0.080(9) 0.03(2) -0.01(2) -0.027(10)
C180 0.23(2) 0.29(3) 0.070(9) 0.15(2) -0.14(1) -0.12(1)
C181 0.50(5) 0.05(2) 0.07(1) -0.14(3) 0.07(2) 0.03(1)
C182 0.26(2) 0.08(2) 0.10(1) -0.15(2) 0.09(2) -0.05(1)
C183 0.07(1) 0.07(1) 0.12(1) -0.076(9) -0.002(9) -0.03(1)
C184 0.038(7) 0.028(9) 0.048(7) 0.030(6) -0.055(6) -0.036(6)
C185 0.007(7) 0.011(9) 0.093(8) -0.024(6) 0.015(7) -0.037(8)
C186 0.09(1) 0.007(9) 0.071(9) 0.078(9) 0.00(1) -0.031(9)
C187 0.09(2) 0.29(3) 0.15(2) -0.06(2) 0.01(1) -0.13(2)
C188 0.15(2) 0.20(3) 0.10(1) -0.10(2) 0.00(1) -0.08(2)
C189 0.14(2) 0.15(2) 0.10(1) -0.12(1) 0.00(1) -0.05(1)
C190 0.05(1) -0.010(9) 0.08(1) -0.017(8) 0.053(9) 0.021(9)
C191 0.29(3) 0.06(2) 0.10(1) -0.15(2) -0.12(2) 0.09(1)
C192 0.20(3) 0.01(1) 0.19(2) -0.01(1) -0.08(2) -0.07(1)
C193 0.04(1) 0.29(4) 0.085(9) 0.03(2) 0.04(1) -0.06(2)
C194 0.005(7) 0.07(1) 0.079(8) -0.004(7) -0.019(7) -0.061(8)
C195 0.04(1) 0.06(1) 0.077(9) 0.033(8) -0.011(8) -0.071(8)
C196 0.17(2) 0.12(2) 0.13(2) -0.10(2) 0.05(2) -0.05(2)
C197 0.37(3) 0.05(2) 0.026(8) -0.05(2) -0.08(1) 0.01(1)
C198 0.36(4) 0.37(3) 0.15(1) -0.07(3) 0.03(2) -0.25(1)
C199 0.28(3) 0.20(3) 0.05(1) -0.18(2) 0.00(2) 0.01(2)
C200 0.16(2) 0.13(3) 0.14(1) -0.03(2) -0.09(2) 0.02(2)
C201 0.18(3) 0.20(2) 0.17(2) -0.05(2) 0.07(2) -0.16(2)
C202 0.16(2) 0.04(2) 0.13(1) 0.11(2) -0.05(2) -0.04(1)
C203 15.0928 0.1912 0.1912 -0.0285 -0.0324 -0.0769
C204 0.26(2) 0.25(2) 0.069(8) -0.13(1) -0.030(9) -0.110(8)
C205 17.2927 0.2190 0.2190 -0.0326 -0.0372 -0.0881
C206 0.04(1) 0.10(2) 0.13(1) 0.02(1) -0.03(1) 0.03(2)

loop_
_atom_type_symbol
_atom_type_description
_atom_type_scat_dispersion_real
_atom_type_scat_dispersion_imag
_atom_type_scat_source
C C 0.003 0.002
;International Tables for Crystallography
(1992, Vol. C, Tables 4.2.6.8 and 6.1.1.1)
;
H H 0.000 0.000
;International Tables for Crystallography
(1992, Vol. C, Table 6.1.1.2)
;
N N 0.006 0.003
;International Tables for Crystallography
(1992, Vol. C, Tables 4.2.6.8 and 6.1.1.1)
;
O O 0.011 0.006
;International Tables for Crystallography
(1992, Vol. C, Tables 4.2.6.8 and 6.1.1.1)
;

loop_
_geom_angle_atom_site_label_1
_geom_angle_atom_site_label_2
_geom_angle_atom_site_label_3
_geom_angle
_geom_angle_site_symmetry_2
_geom_angle_site_symmetry_3
_geom_angle_publ_flag
C7 O1 C45 127(1) 1_555 1_555 yes
C18 O2 C45 125(1) 1_555 1_555 yes
C22 O3 C55 132.0(7) 1_555 1_555 yes
C29 O4 C55 115.5(2) 1_555 1_555 yes
C33 O5 C65 129(1) 1_555 1_555 yes
C40 O6 C65 125(1) 1_555 1_555 yes
C44 O7 C75 109.3(6) 1_555 1_555 yes
C11 O8 C75 109.0(5) 1_555 1_555 yes
C87 O11 C101 103.7(10) 1_555 1_555 yes
C101 O12 C108 107.8(7) 1_555 1_555 yes
C104 O15 C118 109.9(7) 1_555 1_555 yes
C118 O16 C125 109.9(7) 1_555 1_555 yes
C121 O19 C135 112(1) 1_555 1_555 yes
C135 O20 C142 116(1) 1_555 1_555 yes
C138 O23 C152 126.9(9) 1_555 1_555 yes
C91 O24 C152 116.8(9) 1_555 1_555 yes
C1 N1 C5 143(1) 1_555 1_555 yes
C12 N2 C16 130.8(6) 1_555 1_555 yes
C23 N3 C27 125.9(7) 1_555 1_555 yes
C34 N4 C38 126.8(10) 1_555 1_555 yes
O25 N5 O26 129.1(8) 1_555 1_555 yes
O25 N5 C161 122(1) 1_555 1_555 yes
O26 N5 C161 106.9(8) 1_555 1_555 yes
N1 C1 C2 106.7(4) 1_555 1_555 yes
C1 C2 C3 105.8(7) 1_555 1_555 yes
C1 C2 C6 113.2(6) 1_555 1_555 yes
C3 C2 C6 130(1) 1_555 1_555 yes
C2 C3 C4 132(1) 1_555 1_555 yes
C3 C4 C5 97.3(5) 1_555 1_555 yes
N1 C5 C4 104.5(9) 1_555 1_555 yes
C2 C6 C7 127(1) 1_555 1_555 yes
C2 C6 C11 110(1) 1_555 1_555 yes
C7 C6 C11 120(1) 1_555 1_555 yes
O1 C7 C6 121(1) 1_555 1_555 yes
O1 C7 C8 111(1) 1_555 1_555 yes
C6 C7 C8 126(1) 1_555 1_555 yes
C7 C8 C9 116(1) 1_555 1_555 yes
C7 C8 C46 125(1) 1_555 1_555 yes
C9 C8 C46 118(1) 1_555 1_555 yes
C8 C9 C10 116.2(7) 1_555 1_555 yes
C9 C10 C11 120.7(4) 1_555 1_555 yes
C9 C10 C76 124.9(5) 1_555 1_555 yes
C11 C10 C76 111.9(7) 1_555 1_555 yes
O8 C11 C6 118.5(6) 1_555 1_555 yes
O8 C11 C10 120.3(5) 1_555 1_555 yes
C6 C11 C10 116.5(7) 1_555 1_555 yes
N2 C12 C13 94.4(7) 1_555 1_555 yes
C12 C13 C14 139(1) 1_555 1_555 yes
C12 C13 C17 103(1) 1_555 1_555 yes
C14 C13 C17 113(1) 1_555 1_555 yes
C13 C14 C15 121(1) 1_555 1_555 yes
C14 C15 C16 121(1) 1_555 1_555 yes
N2 C16 C15 109.6(10) 1_555 1_555 yes
C18 C17 C186 122(2) 1_555 1_555 yes
C13 C17 C18 122(1) 1_555 1_555 yes
C13 C17 C22 118.3(10) 1_555 1_555 yes
C18 C17 C22 113(1) 1_555 1_555 yes
C17 C18 C183 115(1) 1_555 1_555 yes
O2 C18 C17 114(1) 1_555 1_555 yes
O2 C18 C19 110.7(4) 1_555 1_555 yes
C17 C18 C19 127.7(9) 1_555 1_555 yes
C18 C19 C20 112.6(7) 1_555 1_555 yes
C18 C19 C46 126.1(6) 1_555 1_555 yes
C20 C19 C46 120.9(7) 1_555 1_555 yes
C19 C20 C21 119.3(6) 1_555 1_555 yes
C20 C21 C22 116(1) 1_555 1_555 yes
C20 C21 C56 123.7(8) 1_555 1_555 yes
C22 C21 C56 114.5(10) 1_555 1_555 yes
O3 C22 C17 118.2(9) 1_555 1_555 yes
O3 C22 C21 114.1(10) 1_555 1_555 yes
C17 C22 C21 117.8(9) 1_555 1_555 yes
N3 C23 C24 104.7(8) 1_555 1_555 yes
C23 C24 C25 145(1) 1_555 1_555 yes
C23 C24 C28 102(1) 1_555 1_555 yes
C25 C24 C28 110.9(7) 1_555 1_555 yes
C24 C25 C26 96.5(8) 1_555 1_555 yes
C25 C26 C27 137.7(8) 1_555 1_555 yes
N3 C27 C26 108.8(8) 1_555 1_555 yes
C24 C28 C29 107.1(8) 1_555 1_555 yes
C24 C28 C33 130(2) 1_555 1_555 yes
C29 C28 C33 122(1) 1_555 1_555 yes
O4 C29 C28 103(1) 1_555 1_555 yes
O4 C29 C30 150(1) 1_555 1_555 yes
C28 C29 C30 103.6(3) 1_555 1_555 yes
C29 C30 C31 130.3(6) 1_555 1_555 yes
C29 C30 C56 101.3(6) 1_555 1_555 yes
C31 C30 C56 127.3(1) 1_555 1_555 yes
C30 C31 C32 138.0(2) 1_555 1_555 yes
C31 C32 C33 97(1) 1_555 1_555 yes
C31 C32 C66 130.8(3) 1_555 1_555 yes
C33 C32 C66 130(1) 1_555 1_555 yes
O5 C33 C28 121(2) 1_555 1_555 yes
O5 C33 C32 111(1) 1_555 1_555 yes
C28 C33 C32 126(3) 1_555 1_555 yes
N4 C34 C35 107.6(8) 1_555 1_555 yes
C34 C35 C36 144(1) 1_555 1_555 yes
C34 C35 C39 118.1(10) 1_555 1_555 yes
C36 C35 C39 97(1) 1_555 1_555 yes
C35 C36 C37 112(1) 1_555 1_555 yes
C36 C37 C38 107(1) 1_555 1_555 yes
N4 C38 C37 118(1) 1_555 1_555 yes
C35 C39 C40 106(1) 1_555 1_555 yes
C35 C39 C44 120.1(9) 1_555 1_555 yes
C40 C39 C44 128(1) 1_555 1_555 yes
O6 C40 C39 129(1) 1_555 1_555 yes
O6 C40 C41 116.5(7) 1_555 1_555 yes
C39 C40 C41 113(1) 1_555 1_555 yes
C40 C41 C42 120.3(8) 1_555 1_555 yes
C40 C41 C66 118(1) 1_555 1_555 yes
C42 C41 C66 120(1) 1_555 1_555 yes
C41 C42 C43 113.0(7) 1_555 1_555 yes
C42 C43 C44 122.7(3) 1_555 1_555 yes
C42 C43 C76 121.1(5) 1_555 1_555 yes
C44 C43 C76 114.8(6) 1_555 1_555 yes
O7 C44 C39 125(1) 1_555 1_555 yes
O7 C44 C43 112.2(5) 1_555 1_555 yes
C39 C44 C43 115.5(8) 1_555 1_555 yes
O1 C45 O2 105.1(7) 1_555 1_555 yes
C8 C46 C19 106(1) 1_555 1_555 yes
C8 C46 C47 126.1(10) 1_555 1_555 yes
C19 C46 C47 105.5(6) 1_555 1_555 yes
C46 C47 C48 97.6(6) 1_555 1_555 yes
C47 C48 C49 112.2(6) 1_555 1_555 yes
C48 C49 C50 132.2(9) 1_555 1_555 yes
C48 C49 C54 113.3(9) 1_555 1_555 yes
C50 C49 C54 113.7(6) 1_555 1_555 yes
C49 C50 C51 101(1) 1_555 1_555 yes
C50 C51 C52 139(1) 1_555 1_555 yes
C51 C52 C53 106(1) 1_555 1_555 yes
C52 C53 C54 141.2(3) 1_555 1_555 yes
C49 C54 C53 109.7(7) 1_555 1_555 yes
O3 C55 O4 110.9(3) 1_555 1_555 yes
C21 C56 C30 99.3(7) 1_555 1_555 yes
C21 C56 C57 103.3(7) 1_555 1_555 yes
C30 C56 C57 114.2(6) 1_555 1_555 yes
C56 C57 C58 95(1) 1_555 1_555 yes
C57 C58 C59 100(1) 1_555 1_555 yes
C58 C59 C60 115(1) 1_555 1_555 yes
C58 C59 C64 113.9(10) 1_555 1_555 yes
C60 C59 C64 129(1) 1_555 1_555 yes
C59 C60 C61 105(1) 1_555 1_555 yes
C60 C61 C62 131(1) 1_555 1_555 yes
C61 C62 C63 120(1) 1_555 1_555 yes
C62 C63 C64 119(1) 1_555 1_555 yes
C59 C64 C63 106(1) 1_555 1_555 yes
O5 C65 O6 118(1) 1_555 1_555 yes
C32 C66 C41 106.5(4) 1_555 1_555 yes
C32 C66 C67 113.2(3) 1_555 1_555 yes
C41 C66 C67 114.2(9) 1_555 1_555 yes
C66 C67 C68 100.8(2) 1_555 1_555 yes
C67 C68 C69 108.1(6) 1_555 1_555 yes
C68 C69 C70 105(1) 1_555 1_555 yes
C68 C69 C74 127.4(10) 1_555 1_555 yes
C70 C69 C74 126(1) 1_555 1_555 yes
C69 C70 C71 100(1) 1_555 1_555 yes
C70 C71 C72 137(1) 1_555 1_555 yes
C71 C72 C73 105(1) 1_555 1_555 yes
C72 C73 C74 120(2) 1_555 1_555 yes
C69 C74 C73 127(2) 1_555 1_555 yes
O7 C75 O8 90.8(6) 1_555 1_555 yes
C10 C76 C43 105.2(5) 1_555 1_555 yes
C10 C76 C77 98(1) 1_555 1_555 yes
C43 C76 C77 116.7(7) 1_555 1_555 yes
C76 C77 C78 95(1) 1_555 1_555 yes
C77 C78 C79 106.6(8) 1_555 1_555 yes
C78 C79 C80 139.9(4) 1_555 1_555 yes
C78 C79 C84 126.2(2) 1_555 1_555 yes
C80 C79 C84 93.9(4) 1_555 1_555 yes
C79 C80 C81 137(1) 1_555 1_555 yes
C80 C81 C82 120(1) 1_555 1_555 yes
C81 C82 C83 124.3(7) 1_555 1_555 yes
C82 C83 C84 91.1(7) 1_555 1_555 yes
C79 C84 C83 141.1(6) 1_555 1_555 yes
O9 C85 O10 105(1) 1_555 1_555 yes
O9 C85 C86 133(1) 1_555 1_555 yes
O10 C85 C86 120(2) 1_555 1_555 yes
C85 C86 C87 140(2) 1_555 1_555 yes
C85 C86 C91 119(2) 1_555 1_555 yes
C87 C86 C91 99(1) 1_555 1_555 yes
O11 C87 C86 96(1) 1_555 1_555 yes
O11 C87 C88 136(1) 1_555 1_555 yes
C86 C87 C88 112.2(10) 1_555 1_555 yes
C87 C88 C89 124(1) 1_555 1_555 yes
C88 C89 C90 108(1) 1_555 1_555 yes
C89 C90 C91 118.3(7) 1_555 1_555 yes
C89 C90 C92 122.7(7) 1_555 1_555 yes
C91 C90 C92 118.9(3) 1_555 1_555 yes
O24 C91 C86 105(1) 1_555 1_555 yes
O24 C91 C90 127.0(9) 1_555 1_555 yes
C86 C91 C90 126.7(8) 1_555 1_555 yes
C90 C92 C93 106.1(6) 1_555 1_555 yes
C90 C92 C139 114.3(4) 1_555 1_555 yes
C93 C92 C139 110.2(8) 1_555 1_555 yes
C92 C93 C94 111(1) 1_555 1_555 yes
C93 C94 C95 114(1) 1_555 1_555 yes
C94 C95 C96 118(1) 1_555 1_555 yes
C94 C95 C100 102.3(8) 1_555 1_555 yes
C96 C95 C100 134.0(10) 1_555 1_555 yes
C95 C96 C97 109(1) 1_555 1_555 yes
C96 C97 C98 114.8(8) 1_555 1_555 yes
C97 C98 C99 123(1) 1_555 1_555 yes
C98 C99 C100 124(1) 1_555 1_555 yes
C95 C100 C99 106(1) 1_555 1_555 yes
O11 C101 O12 102.6(6) 1_555 1_555 yes
O13 C102 O14 104.6(7) 1_555 1_555 yes
O13 C102 C103 129.6(3) 1_555 1_555 yes
O14 C102 C103 125.8(6) 1_555 1_555 yes
C102 C103 C104 126.9(4) 1_555 1_555 yes
C102 C103 C108 118.1(6) 1_555 1_555 yes
C104 C103 C108 114.9(6) 1_555 1_555 yes
O15 C104 C103 122.5(8) 1_555 1_555 yes
O15 C104 C105 102.4(9) 1_555 1_555 yes
C103 C104 C105 133.9(7) 1_555 1_555 yes
C104 C105 C106 104(1) 1_555 1_555 yes
C104 C105 C126 128.8(6) 1_555 1_555 yes
C106 C105 C126 126.9(9) 1_555 1_555 yes
C105 C106 C107 114(1) 1_555 1_555 yes
C106 C107 C108 127.6(9) 1_555 1_555 yes
C106 C107 C109 113(1) 1_555 1_555 yes
C108 C107 C109 118(1) 1_555 1_555 yes
O12 C108 C103 116.7(8) 1_555 1_555 yes
O12 C108 C107 119.8(9) 1_555 1_555 yes
C103 C108 C107 123(1) 1_555 1_555 yes
C107 C109 C110 110(2) 1_555 1_555 yes
C109 C110 C111 107(1) 1_555 1_555 yes
C110 C111 C112 108(1) 1_555 1_555 yes
C111 C112 C113 120(1) 1_555 1_555 yes
C111 C112 C117 109(1) 1_555 1_555 yes
C113 C112 C117 129(1) 1_555 1_555 yes
C112 C113 C114 87.7(4) 1_555 1_555 yes
C113 C114 C115 143.7(4) 1_555 1_555 yes
C114 C115 C116 110.2(2) 1_555 1_555 yes
C115 C116 C117 108.2(6) 1_555 1_555 yes
C112 C117 C116 132.9(9) 1_555 1_555 yes
O15 C118 O16 97.2(9) 1_555 1_555 yes
O17 C119 O18 118.9(7) 1_555 1_555 yes
O17 C119 C120 128.2(10) 1_555 1_555 yes
O18 C119 C120 112.8(7) 1_555 1_555 yes
C119 C120 C121 123.1(9) 1_555 1_555 yes
C119 C120 C125 122.0(8) 1_555 1_555 yes
C121 C120 C125 113.3(10) 1_555 1_555 yes
O19 C121 C120 113(1) 1_555 1_555 yes
O19 C121 C122 122(1) 1_555 1_555 yes
C120 C121 C122 118(1) 1_555 1_555 yes
C121 C122 C123 123(1) 1_555 1_555 yes
C121 C122 C143 115(1) 1_555 1_555 yes
C123 C122 C143 121(1) 1_555 1_555 yes
C122 C123 C124 119(1) 1_555 1_555 yes
C123 C124 C125 112(1) 1_555 1_555 yes
C123 C124 C126 115(1) 1_555 1_555 yes
C125 C124 C126 129(1) 1_555 1_555 yes
O16 C125 C120 113.0(5) 1_555 1_555 yes
O16 C125 C124 112.5(7) 1_555 1_555 yes
C120 C125 C124 125(1) 1_555 1_555 yes
C105 C126 C124 113(1) 1_555 1_555 yes
C105 C126 C127 106.8(3) 1_555 1_555 yes
C124 C126 C127 121(1) 1_555 1_555 yes
C126 C127 C128 120.6(2) 1_555 1_555 yes
C127 C128 C129 118.1(7) 1_555 1_555 yes
C128 C129 C130 135(1) 1_555 1_555 yes
C128 C129 C134 106(1) 1_555 1_555 yes
C130 C129 C134 114(1) 1_555 1_555 yes
C129 C130 C131 129(1) 1_555 1_555 yes
C130 C131 C132 113(1) 1_555 1_555 yes
C131 C132 C133 120(1) 1_555 1_555 yes
C132 C133 C134 123(1) 1_555 1_555 yes
C129 C134 C133 116(1) 1_555 1_555 yes
O19 C135 O20 110.6(9) 1_555 1_555 yes
O21 C136 O22 123(1) 1_555 1_555 yes
O21 C136 C137 102.9(6) 1_555 1_555 yes
O22 C136 C137 117(1) 1_555 1_555 yes
C136 C137 C138 133(1) 1_555 1_555 yes
C136 C137 C142 107.4(6) 1_555 1_555 yes
C138 C137 C142 118.7(10) 1_555 1_555 yes
O23 C138 C137 110.8(10) 1_555 1_555 yes
O23 C138 C139 127.7(8) 1_555 1_555 yes
C137 C138 C139 120.5(6) 1_555 1_555 yes
C92 C139 C138 114.0(3) 1_555 1_555 yes
C92 C139 C140 126.8(3) 1_555 1_555 yes
C138 C139 C140 118.8(2) 1_555 1_555 yes
C139 C140 C141 128.1(4) 1_555 1_555 yes
C140 C141 C142 115.6(7) 1_555 1_555 yes
C140 C141 C143 130.2(6) 1_555 1_555 yes
C142 C141 C143 114.1(6) 1_555 1_555 yes
O20 C142 C137 116.4(7) 1_555 1_555 yes
O20 C142 C141 125.7(8) 1_555 1_555 yes
C137 C142 C141 117.9(7) 1_555 1_555 yes
C122 C143 C141 106(1) 1_555 1_555 yes
C122 C143 C144 114.5(10) 1_555 1_555 yes
C141 C143 C144 104.0(9) 1_555 1_555 yes
C143 C144 C145 102.5(8) 1_555 1_555 yes
C144 C145 C146 93.2(9) 1_555 1_555 yes
C145 C146 C147 116(1) 1_555 1_555 yes
C145 C146 C151 117(1) 1_555 1_555 yes
C147 C146 C151 124(1) 1_555 1_555 yes
C146 C147 C148 110(1) 1_555 1_555 yes
C147 C148 C149 113(1) 1_555 1_555 yes
C148 C149 C150 116(1) 1_555 1_555 yes
C149 C150 C151 122.9(8) 1_555 1_555 yes
C146 C151 C150 126.7(7) 1_555 1_555 yes
O23 C152 O24 120(1) 1_555 1_555 yes
C154 C153 C158 127.0(8) 1_555 1_555 yes
C154 C153 C159 108.3(6) 1_555 1_555 yes
C158 C153 C159 123.4(7) 1_555 1_555 yes
C153 C154 C155 111.4(5) 1_555 1_555 yes
C154 C155 C156 125.8(5) 1_555 1_555 yes
C155 C156 C157 115.0(6) 1_555 1_555 yes
C155 C156 C160 119.8(6) 1_555 1_555 yes
C157 C156 C160 122.8(7) 1_555 1_555 yes
C156 C157 C158 129.6(6) 1_555 1_555 yes
C153 C158 C157 110.5(8) 1_555 1_555 yes
N5 C161 C162 122(1) 1_555 1_555 yes
N5 C161 C166 106.7(6) 1_555 1_555 yes
C162 C161 C166 129(1) 1_555 1_555 yes
C161 C162 C163 108.2(8) 1_555 1_555 yes
C162 C163 C164 126.5(3) 1_555 1_555 yes
C163 C164 C165 121.2(6) 1_555 1_555 yes
C164 C165 C166 127(1) 1_555 1_555 yes
C161 C166 C165 104(1) 1_555 1_555 yes
C168 C167 C172 123.6(9) 1_555 1_555 yes
C168 C167 C173 116(1) 1_555 1_555 yes
C172 C167 C173 119(1) 1_555 1_555 yes
C167 C168 C169 95.1(7) 1_555 1_555 yes
C168 C169 C170 140.5(10) 1_555 1_555 yes
C169 C170 C171 80(1) 1_555 1_555 yes
C169 C170 C174 112.7(9) 1_555 1_555 yes
C171 C170 C174 151(2) 1_555 1_555 yes
C170 C171 C172 158(1) 1_555 1_555 yes
C167 C172 C171 102(1) 1_555 1_555 yes
C176 C175 C180 125.2(4) 1_555 1_555 yes
C176 C175 C181 112(1) 1_555 1_555 yes
C180 C175 C181 121(1) 1_555 1_555 yes
C175 C176 C177 119.6(10) 1_555 1_555 yes
C176 C177 C178 106(1) 1_555 1_555 yes
C177 C178 C179 102(1) 1_555 1_555 yes
C177 C178 C182 128(1) 1_555 1_555 yes
C179 C178 C182 113(1) 1_555 1_555 yes
C178 C179 C180 127(1) 1_555 1_555 yes
C175 C180 C179 113.0(8) 1_555 1_555 yes
C18 C183 C19 129(1) 1_555 1_555 yes
C18 C183 C184 113(1) 1_555 1_555 yes
C19 C183 C184 115(1) 1_555 1_555 yes
C183 C184 C185 119(1) 1_555 1_555 yes
C184 C185 C186 134(1) 1_555 1_555 yes
C17 C186 C185 103(1) 1_555 1_555 yes
C17 C186 C190 128(1) 1_555 1_555 yes
C185 C186 C190 127.9(2) 1_555 1_555 yes
C192 C191 C196 121(1) 1_555 1_555 yes
C191 C192 C193 107(1) 1_555 1_555 yes
C191 C192 C198 126(1) 1_555 1_555 yes
C193 C192 C198 126(2) 1_555 1_555 yes
C192 C193 C194 126(1) 1_555 1_555 yes
C193 C194 C195 119(11) 1_555 1_555 yes
C194 C195 C196 110(6) 1_555 1_555 yes
C194 C195 C197 115(30) 1_555 1_555 yes
C196 C195 C197 134(17) 1_555 1_555 yes
C191 C196 C195 133(11) 1_555 1_555 yes
C200 C199 C204 104(1) 1_555 1_555 yes
C200 C199 C205 90(1) 1_555 1_555 yes
C204 C199 C205 156(2) 1_555 1_555 yes
C199 C200 C201 103(2) 1_555 1_555 yes
C200 C201 C202 129.5(8) 1_555 1_555 yes
C201 C202 C203 113.6(4) 1_555 1_555 yes
C201 C202 C206 123.8(6) 1_555 1_555 yes
C203 C202 C206 100.8(4) 1_555 1_555 yes
C202 C203 C204 96(1) 1_555 1_555 yes
C199 C204 C203 143(2) 1_555 1_555 yes

loop_
_geom_bond_atom_site_label_1
_geom_bond_atom_site_label_2
_geom_bond_distance
_geom_bond_publ_flag
O1 C7 1.46(2) yes
O1 C45 1.404(8) yes
O2 C18 1.65(1) yes
O2 C45 1.42(1) yes
O3 C22 1.59(1) yes
O3 C55 1.18(1) yes
O4 C29 1.200(8) yes
O4 C55 1.6720(8) yes
O5 C33 1.30(5) yes
O5 C65 1.43(2) yes
O6 C40 1.31(2) yes
O6 C65 1.372(8) yes
O7 C44 1.39(1) yes
O7 C75 1.49(1) yes
O8 C11 1.403(8) yes
O8 C75 1.77(2) yes
O9 C85 1.62(4) yes
O10 C85 1.49(2) yes
O11 C87 1.57(2) yes
O11 C101 1.524(8) yes
O12 C101 1.557(9) yes
O12 C108 1.47(2) yes
O13 C102 1.333(8) yes
O14 C102 1.084(10) yes
O15 C104 1.592(9) yes
O15 C118 1.42(1) yes
O16 C118 1.75(1) yes
O16 C125 1.281(5) yes
O17 C119 1.128(8) yes
O18 C119 1.48(1) yes
O19 C121 1.27(3) yes
O19 C135 1.58(2) yes
O20 C135 1.44(1) yes
O20 C142 1.39(1) yes
O21 C136 1.587(5) yes
O22 C136 1.37(2) yes
O23 C138 1.39(3) yes
O23 C152 1.27(3) yes
O24 C91 1.46(1) yes
O24 C152 1.54(1) yes
O25 N5 1.12(1) yes
O26 N5 1.36(2) yes
N1 C1 1.51(1) yes
N1 C5 1.287(8) yes
N2 C12 1.696(8) yes
N2 C16 1.55(2) yes
N3 C23 1.73(2) yes
N3 C27 1.490(9) yes
N4 C34 1.34(1) yes
N4 C38 1.28(1) yes
N5 C161 1.54(2) yes
C1 C2 1.41(1) yes
C2 C3 1.195(9) yes
C2 C6 1.54(1) yes
C3 C4 1.61(1) yes
C4 C5 1.68(1) yes
C6 C7 1.14(3) yes
C6 C11 1.43(1) yes
C7 C8 1.41(3) yes
C8 C9 1.610(4) yes
C8 C46 1.56(2) yes
C9 C10 1.208(6) yes
C10 C11 1.562(3) yes
C10 C76 1.59(2) yes
C12 C13 1.45(2) yes
C13 C14 1.31(2) yes
C13 C17 1.64(2) yes
C14 C15 1.35(1) yes
C15 C16 1.49(2) yes
C17 C18 1.30(3) yes
C17 C186 1.68(2) yes
C17 C18 1.29(2) yes
C17 C22 1.27(2) yes
C18 C183 1.49(2) yes
C18 C19 1.31(1) yes
C19 C183 1.30(1) yes
C19 C20 1.387(7) yes
C19 C46 1.56(1) yes
C20 C21 1.33(2) yes
C21 C22 1.40(2) yes
C21 C56 1.77(2) yes
C23 C24 1.44(2) yes
C24 C25 1.55(2) yes
C24 C28 1.54(1) yes
C25 C26 1.58(3) yes
C26 C27 1.59(3) yes
C28 C29 1.60(2) yes
C28 C33 1.55(3) yes
C29 C30 1.32(2) yes
C30 C31 1.206(9) yes
C30 C56 1.641(6) yes
C31 C32 1.60(1) yes
C32 C33 1.40(4) yes
C32 C66 1.371(9) yes
C34 C35 1.33(1) yes
C35 C36 1.05(2) yes
C35 C39 1.76(2) yes
C36 C37 1.59(2) yes
C37 C38 1.55(2) yes
C39 C40 1.38(2) yes
C39 C44 1.21(2) yes
C40 C41 1.63(3) yes
C41 C42 1.55(2) yes
C41 C66 1.445(7) yes
C42 C43 1.352(4) yes
C43 C44 1.677(5) yes
C43 C76 1.57(2) yes
C46 C47 1.62(2) yes
C47 C48 1.648(9) yes
C48 C49 1.568(9) yes
C49 C50 1.83(4) yes
C49 C54 1.58(1) yes
C50 C51 1.40(2) yes
C51 C52 1.31(2) yes
C52 C53 1.36(3) yes
C53 C54 1.19(2) yes
C56 C57 1.52(1) yes
C57 C58 1.68(2) yes
C58 C59 1.72(3) yes
C59 C60 1.40(2) yes
C59 C64 1.65(3) yes
C60 C61 1.70(2) yes
C61 C62 1.28(3) yes
C62 C63 1.43(2) yes
C63 C64 1.65(2) yes
C66 C67 1.5709(4) yes
C67 C68 1.563(9) yes
C68 C69 1.66(1) yes
C69 C70 1.47(2) yes
C69 C74 1.38(3) yes
C70 C71 1.46(3) yes
C71 C72 1.53(4) yes
C72 C73 1.46(4) yes
C73 C74 1.32(2) yes
C76 C77 1.54(3) yes
C77 C78 1.718(3) yes
C78 C79 1.3660(2) yes
C79 C80 1.761(8) yes
C79 C84 1.462(9) yes
C80 C81 0.864(10) yes
C81 C82 1.46(1) yes
C82 C83 1.70(1) yes
C83 C84 1.75(1) yes
C85 C86 1.15(3) yes
C86 C87 1.54(2) yes
C86 C91 1.51(2) yes
C87 C88 1.26(2) yes
C88 C89 1.05(2) yes
C89 C90 1.462(6) yes
C90 C91 1.195(4) yes
C90 C92 1.594(9) yes
C92 C93 1.75(1) yes
C92 C139 1.452(10) yes
C93 C94 1.45(2) yes
C94 C95 1.71(2) yes
C95 C96 1.28(2) yes
C95 C100 1.54(2) yes
C96 C97 1.546(10) yes
C97 C98 1.50(2) yes
C98 C99 1.31(2) yes
C99 C100 1.41(2) yes
C102 C103 1.577(1) yes
C103 C104 1.292(8) yes
C103 C108 1.23(1) yes
C104 C105 1.587(10) yes
C105 C106 1.56(2) yes
C105 C126 1.44(1) yes
C106 C107 1.40(3) yes
C107 C108 1.40(1) yes
C107 C109 1.61(3) yes
C109 C110 1.53(3) yes
C110 C111 1.80(2) yes
C111 C112 1.44(2) yes
C112 C113 1.63(2) yes
C112 C117 1.44(1) yes
C113 C114 1.70(1) yes
C114 C115 1.427(2) yes
C115 C116 1.596(7) yes
C116 C117 1.480(6) yes
C119 C120 1.436(10) yes
C120 C121 1.56(1) yes
C120 C125 1.385(9) yes
C121 C122 1.35(2) yes
C122 C123 1.49(2) yes
C122 C143 1.47(1) yes
C123 C124 1.50(2) yes
C124 C125 1.50(2) yes
C124 C126 1.21(2) yes
C126 C127 1.5173(1) yes
C127 C128 1.662(7) yes
C128 C129 1.47(1) yes
C129 C130 1.32(3) yes
C129 C134 1.56(2) yes
C130 C131 1.31(2) yes
C131 C132 1.45(2) yes
C132 C133 1.42(3) yes
C133 C134 1.27(2) yes
C136 C137 1.52(2) yes
C137 C138 1.419(2) yes
C137 C142 1.50(1) yes
C138 C139 1.250(2) yes
C139 C140 1.413(8) yes
C140 C141 1.317(10) yes
C141 C142 1.374(10) yes
C141 C143 1.56(1) yes
C143 C144 1.73(2) yes
C144 C145 1.68(2) yes
C145 C146 1.64(2) yes
C146 C147 1.37(2) yes
C146 C151 1.38(3) yes
C147 C148 1.63(2) yes
C148 C149 1.52(3) yes
C149 C150 1.3975(4) yes
C150 C151 1.174(1) yes
C153 C154 1.51(1) yes
C153 C158 1.61(1) yes
C153 C159 1.64(1) yes
C154 C155 1.65(1) yes
C155 C156 1.505(10) yes
C156 C157 1.43(1) yes
C156 C160 1.48(1) yes
C157 C158 1.59(2) yes
C161 C162 1.426(3) yes
C161 C166 1.47(2) yes
C162 C163 1.4560(5) yes
C163 C164 1.234(6) yes
C164 C165 1.29(2) yes
C165 C166 1.46(1) yes
C167 C168 1.44(1) yes
C167 C172 1.53(2) yes
C167 C173 1.39(2) yes
C168 C169 1.78(1) yes
C169 C170 1.50(3) yes
C170 C171 1.63(2) yes
C170 C174 1.33(2) yes
C171 C172 1.07(2) yes
C175 C176 1.57(1) yes
C175 C180 1.20(1) yes
C175 C181 1.48(2) yes
C176 C177 1.38(1) yes
C177 C178 1.61(3) yes
C178 C179 1.62(2) yes
C178 C182 1.22(3) yes
C179 C180 1.44(1) yes
C183 C184 1.58(2) yes
C184 C185 1.17(2) yes
C185 C186 1.45(2) yes
C186 C190 1.355(3) yes
C191 C192 1.52(2) yes
C191 C196 1.35(3) yes
C192 C193 0.96(1) yes
C192 C198 1.40(3) yes
C193 C194 1.76(1) yes
C194 C195 1.2(3) yes
C195 C196 1.1(4) yes
C195 C197 1.8(2) yes
C199 C200 1.74(2) yes
C199 C204 1.75(3) yes
C199 C205 1.38(3) yes
C200 C201 1.45(4) yes
C201 C202 1.716(4) yes
C202 C203 1.37(1) yes
C202 C206 1.71(1) yes
C203 C204 1.24(1) yes

loop_
_geom_contact_atom_site_label_1
_geom_contact_atom_site_label_2
_geom_contact_distance
_geom_contact_site_symmetry_2
O2 C200 3.20(4) .
O3 O7 3.012(7) 1_655
O3 C75 3.34(1) 1_655
O4 C37 3.13(1) 1_655
O4 C36 3.39(1) 1_655
O5 C115 3.361(4) 1_546
O5 C198 3.55(3) 1_545
O7 C55 3.374(8) 1_455
O8 C149 3.14(1) 1_456
O8 C14 3.43(1) 1_455
O9 O15 3.205(8) 1_655
O9 C16 3.28(1) .
O9 N2 3.433(7) .
O9 C118 3.509(7) 1_655
O10 C154 3.24(2) .
O10 C16 3.44(2) .
O10 C12 3.46(1) .
O11 C184 3.55(2) .
O12 C72 3.25(2) 1_564
O12 C181 3.49(3) .
O13 C5 2.69(1) .
O13 C1 3.25(1) .
O13 C158 3.54(1) .
O14 C5 2.85(2) .
O14 N1 3.25(1) .
O15 O24 3.54(2) 1_455
O16 O24 3.137(10) 1_455
O16 C152 3.354(9) 1_455
O17 C38 3.35(2) .
O17 N4 3.549(2) .
O18 C38 3.06(1) .
O18 C158 3.26(2) .
O18 C34 3.32(1) .
O19 C165 3.38(3) .
O20 C197 3.19(2) 1_545
O21 C27 3.41(1) .
O22 C154 3.11(1) .
O22 C27 3.33(1) .
O22 C23 3.53(2) .
O23 C52 3.46(3) 1_654
O25 C47 3.293(9) 1_554
O25 C57 3.40(1) 1_554
N1 C102 3.305(10) .
N2 C190 3.504(2) .
N2 C85 3.56(1) .
N3 C136 3.30(1) .
N4 C119 3.47(1) .
C3 C15 3.32(2) 1_455
C4 C16 3.11(3) 1_455
C4 C14 3.36(2) 1_455
C5 C15 3.13(2) 1_455
C5 C16 3.24(2) 1_455
C5 C102 3.33(1) .
C16 C186 3.58(2) .
C22 C150 3.46(1) 1_556
C24 C37 3.33(2) 1_655
C25 C36 3.30(2) 1_655
C25 C115 3.55(1) 1_546
C26 C38 3.16(2) 1_655
C27 C37 3.29(3) 1_655
C27 C38 3.49(2) 1_655
C28 C115 3.45(1) 1_546
C28 C116 3.56(1) 1_546
C33 C115 3.20(3) 1_546
C37 C55 3.52(2) 1_455
C48 C100 3.39(1) 1_456
C50 C123 3.19(3) 1_556
C50 C124 3.35(4) 1_556
C51 C166 3.36(2) 1_556
C52 C138 3.582(9) 1_456
C58 C172 3.52(2) 1_655
C64 C79 3.39(1) 1_655
C64 C80 3.47(1) 1_655
C70 C172 3.15(1) .
C70 C171 3.33(2) .
C70 C169 3.51(2) .
C72 C108 3.18(2) 1_546
C72 C103 3.42(2) 1_546
C82 C197 3.59(3) 1_446
C84 C145 3.47(1) 1_456
C87 C159 3.48(2) .
C88 C174 3.52(1) 1_664
C97 C204 3.44(3) 1_554
C98 C204 3.52(3) 1_554
C116 C173 3.10(1) 1_664
C116 C167 3.52(1) 1_664
C118 C158 3.53(1) .
C129 C168 3.39(1) 1_564
C144 C206 3.60(2) 1_554
C148 C203 3.38(2) 1_554
C179 C191 3.53(1) .
C190 C205 3.09(3) .
C198 C205 3.43(4) .

loop_
_geom_torsion_atom_site_label_1
_geom_torsion_atom_site_label_2
_geom_torsion_atom_site_label_3
_geom_torsion_atom_site_label_4
_geom_torsion
_geom_torsion_site_symmetry_1
_geom_torsion_site_symmetry_2
_geom_torsion_site_symmetry_3
_geom_torsion_site_symmetry_4
_geom_torsion_publ_flag
O1 C7 C6 C2 3(3) 1_555 1_555 1_555 1_555 yes
O1 C7 C6 C11 172(1) 1_555 1_555 1_555 1_555 yes
O1 C7 C8 C9 177(1) 1_555 1_555 1_555 1_555 yes
O1 C7 C8 C46 6(2) 1_555 1_555 1_555 1_555 yes
O1 C45 O2 C18 92(1) 1_555 1_555 1_555 1_555 yes
O2 C18 C17 C13 26(2) 1_555 1_555 1_555 1_555 yes
O2 C18 C17 C22 179(1) 1_555 1_555 1_555 1_555 yes
O2 C18 C19 C20 169.3(10) 1_555 1_555 1_555 1_555 yes
O2 C18 C19 C46 -17(2) 1_555 1_555 1_555 1_555 yes
O2 C45 O1 C7 -97(1) 1_555 1_555 1_555 1_555 yes
O3 C22 C17 C13 -24(2) 1_555 1_555 1_555 1_555 yes
O3 C22 C17 C18 -178(1) 1_555 1_555 1_555 1_555 yes
O3 C22 C21 C20 -179(1) 1_555 1_555 1_555 1_555 yes
O3 C22 C21 C56 25(1) 1_555 1_555 1_555 1_555 yes
O3 C55 O4 C29 61(1) 1_555 1_555 1_555 1_555 yes
O4 C29 C28 C24 -1.8(9) 1_555 1_555 1_555 1_555 yes
O4 C29 C28 C33 177(1) 1_555 1_555 1_555 1_555 yes
O4 C29 C30 C31 -165.8(4) 1_555 1_555 1_555 1_555 yes
O4 C29 C30 C56 25.4(2) 1_555 1_555 1_555 1_555 yes
O4 C55 O3 C22 -90.5(7) 1_555 1_555 1_555 1_555 yes
O5 C33 C28 C24 -7(3) 1_555 1_555 1_555 1_555 yes
O5 C33 C28 C29 173(1) 1_555 1_555 1_555 1_555 yes
O5 C33 C32 C31 178(1) 1_555 1_555 1_555 1_555 yes
O5 C33 C32 C66 7(2) 1_555 1_555 1_555 1_555 yes
O5 C65 O6 C40 82.2(8) 1_555 1_555 1_555 1_555 yes
O6 C40 C39 C35 -3(2) 1_555 1_555 1_555 1_555 yes
O6 C40 C39 C44 -159(1) 1_555 1_555 1_555 1_555 yes
O6 C40 C41 C42 178.3(10) 1_555 1_555 1_555 1_555 yes
O6 C40 C41 C66 -9(1) 1_555 1_555 1_555 1_555 yes
O6 C65 O5 C33 -84(1) 1_555 1_555 1_555 1_555 yes
O7 C44 C39 C35 29(1) 1_555 1_555 1_555 1_555 yes
O7 C44 C39 C40 -177(1) 1_555 1_555 1_555 1_555 yes
O7 C44 C43 C42 178.5(5) 1_555 1_555 1_555 1_555 yes
O7 C44 C43 C76 -14.7(10) 1_555 1_555 1_555 1_555 yes
O7 C75 O8 C11 94.3(6) 1_555 1_555 1_555 1_555 yes
O8 C11 C6 C2 -13(1) 1_555 1_555 1_555 1_555 yes
O8 C11 C6 C7 176(1) 1_555 1_555 1_555 1_555 yes
O8 C11 C10 C9 -173.6(5) 1_555 1_555 1_555 1_555 yes
O8 C11 C10 C76 23.4(8) 1_555 1_555 1_555 1_555 yes
O8 C75 O7 C44 -106.2(6) 1_555 1_555 1_555 1_555 yes
O9 C85 C86 C87 -109(2) 1_555 1_555 1_555 1_555 yes
O9 C85 C86 C91 72(6) 1_555 1_555 1_555 1_555 yes
O10 C85 C86 C87 68(6) 1_555 1_555 1_555 1_555 yes
O10 C85 C86 C91 -110(2) 1_555 1_555 1_555 1_555 yes
O11 C87 C86 C85 9(3) 1_555 1_555 1_555 1_555 yes
O11 C87 C86 C91 -171.8(7) 1_555 1_555 1_555 1_555 yes
O11 C87 C88 C89 -163(1) 1_555 1_555 1_555 1_555 yes
O11 C101 O12 C108 104.4(9) 1_555 1_555 1_555 1_555 yes
O12 C101 O11 C87 -101.9(8) 1_555 1_555 1_555 1_555 yes
O12 C108 C103 C102 -3.1(9) 1_555 1_555 1_555 1_555 yes
O12 C108 C103 C104 173.6(6) 1_555 1_555 1_555 1_555 yes
O12 C108 C107 C106 179.9(9) 1_555 1_555 1_555 1_555 yes
O12 C108 C107 C109 -8(1) 1_555 1_555 1_555 1_555 yes
O13 C102 C103 C104 112.9(7) 1_555 1_555 1_555 1_555 yes
O13 C102 C103 C108 -70.8(7) 1_555 1_555 1_555 1_555 yes
O14 C102 C103 C104 -66(1) 1_555 1_555 1_555 1_555 yes
O14 C102 C103 C108 109(1) 1_555 1_555 1_555 1_555 yes
O15 C104 C103 C102 -4.6(7) 1_555 1_555 1_555 1_555 yes
O15 C104 C103 C108 179.0(6) 1_555 1_555 1_555 1_555 yes
O15 C104 C105 C106 177.3(7) 1_555 1_555 1_555 1_555 yes
O15 C104 C105 C126 -8.1(8) 1_555 1_555 1_555 1_555 yes
O15 C118 O16 C125 95.3(5) 1_555 1_555 1_555 1_555 yes
O16 C118 O15 C104 -106.9(10) 1_555 1_555 1_555 1_555 yes
O16 C125 C120 C119 -17(1) 1_555 1_555 1_555 1_555 yes
O16 C125 C120 C121 177(1) 1_555 1_555 1_555 1_555 yes
O16 C125 C124 C123 -166(1) 1_555 1_555 1_555 1_555 yes
O16 C125 C124 C126 29(2) 1_555 1_555 1_555 1_555 yes
O17 C119 C120 C121 -115(1) 1_555 1_555 1_555 1_555 yes
O17 C119 C120 C125 80(1) 1_555 1_555 1_555 1_555 yes
O18 C119 C120 C121 66(1) 1_555 1_555 1_555 1_555 yes
O18 C119 C120 C125 -97(1) 1_555 1_555 1_555 1_555 yes
O19 C121 C120 C119 15(2) 1_555 1_555 1_555 1_555 yes
O19 C121 C120 C125 -179(1) 1_555 1_555 1_555 1_555 yes
O19 C121 C122 C123 162(1) 1_555 1_555 1_555 1_555 yes
O19 C121 C122 C143 -14(2) 1_555 1_555 1_555 1_555 yes
O19 C135 O20 C142 85(1) 1_555 1_555 1_555 1_555 yes
O20 C135 O19 C121 -91(1) 1_555 1_555 1_555 1_555 yes
O20 C142 C137 C136 -4(1) 1_555 1_555 1_555 1_555 yes
O20 C142 C137 C138 175.0(8) 1_555 1_555 1_555 1_555 yes
O20 C142 C141 C140 -179.2(9) 1_555 1_555 1_555 1_555 yes
O20 C142 C141 C143 1(1) 1_555 1_555 1_555 1_555 yes
O21 C136 C137 C138 -51(1) 1_555 1_555 1_555 1_555 yes
O21 C136 C137 C142 127.9(10) 1_555 1_555 1_555 1_555 yes
O22 C136 C137 C138 87(1) 1_555 1_555 1_555 1_555 yes
O22 C136 C137 C142 -93(1) 1_555 1_555 1_555 1_555 yes
O23 C138 C137 C136 -5(1) 1_555 1_555 1_555 1_555 yes
O23 C138 C137 C142 175(1) 1_555 1_555 1_555 1_555 yes
O23 C138 C139 C92 2(1) 1_555 1_555 1_555 1_555 yes
O23 C138 C139 C140 -170(1) 1_555 1_555 1_555 1_555 yes
O23 C152 O24 C91 74(1) 1_555 1_555 1_555 1_555 yes
O24 C91 C86 C85 2(2) 1_555 1_555 1_555 1_555 yes
O24 C91 C86 C87 -176.3(7) 1_555 1_555 1_555 1_555 yes
O24 C91 C90 C89 -178.9(5) 1_555 1_555 1_555 1_555 yes
O24 C91 C90 C92 4.1(8) 1_555 1_555 1_555 1_555 yes
O24 C152 O23 C138 -80(1) 1_555 1_555 1_555 1_555 yes
O25 N5 C161 C162 -176.1(7) 1_555 1_555 1_555 1_555 yes
O25 N5 C161 C166 -8(1) 1_555 1_555 1_555 1_555 yes
O26 N5 C161 C162 14.9(8) 1_555 1_555 1_555 1_555 yes
O26 N5 C161 C166 -177.3(7) 1_555 1_555 1_555 1_555 yes
N1 C1 C2 C3 -31(1) 1_555 1_555 1_555 1_555 yes
N1 C1 C2 C6 178.9(9) 1_555 1_555 1_555 1_555 yes
N1 C5 C4 C3 22(1) 1_555 1_555 1_555 1_555 yes
N2 C12 C13 C14 -14(1) 1_555 1_555 1_555 1_555 yes
N2 C12 C13 C17 -175.6(9) 1_555 1_555 1_555 1_555 yes
N2 C16 C15 C14 1(2) 1_555 1_555 1_555 1_555 yes
N3 C23 C24 C25 4(2) 1_555 1_555 1_555 1_555 yes
N3 C23 C24 C28 -168.0(9) 1_555 1_555 1_555 1_555 yes
N3 C27 C26 C25 -5(2) 1_555 1_555 1_555 1_555 yes
N4 C34 C35 C36 17(2) 1_555 1_555 1_555 1_555 yes
N4 C34 C35 C39 -165.9(8) 1_555 1_555 1_555 1_555 yes
N4 C38 C37 C36 -9(1) 1_555 1_555 1_555 1_555 yes
N5 C161 C162 C163 175.1(4) 1_555 1_555 1_555 1_555 yes
N5 C161 C166 C165 -175.5(8) 1_555 1_555 1_555 1_555 yes
C1 N1 C5 C4 -16(1) 1_555 1_555 1_555 1_555 yes
C1 C2 C3 C4 69(1) 1_555 1_555 1_555 1_555 yes
C1 C2 C6 C7 53(2) 1_555 1_555 1_555 1_555 yes
C1 C2 C6 C11 -115.4(9) 1_555 1_555 1_555 1_555 yes
C2 C1 N1 C5 18(1) 1_555 1_555 1_555 1_555 yes
C2 C3 C4 C5 -63(1) 1_555 1_555 1_555 1_555 yes
C2 C6 C7 C8 177(1) 1_555 1_555 1_555 1_555 yes
C2 C6 C11 C10 -169.3(6) 1_555 1_555 1_555 1_555 yes
C3 C2 C6 C7 -85(2) 1_555 1_555 1_555 1_555 yes
C3 C2 C6 C11 104(1) 1_555 1_555 1_555 1_555 yes
C4 C3 C2 C6 -148(1) 1_555 1_555 1_555 1_555 yes
C6 C7 O1 C45 -104(1) 1_555 1_555 1_555 1_555 yes
C6 C7 C8 C9 3(3) 1_555 1_555 1_555 1_555 yes
C6 C7 C8 C46 -167(2) 1_555 1_555 1_555 1_555 yes
C6 C11 O8 C75 100.2(8) 1_555 1_555 1_555 1_555 yes
C6 C11 C10 C9 -18.1(7) 1_555 1_555 1_555 1_555 yes
C6 C11 C10 C76 178.9(8) 1_555 1_555 1_555 1_555 yes
C7 C6 C11 C10 20(2) 1_555 1_555 1_555 1_555 yes
C7 C8 C9 C10 0(1) 1_555 1_555 1_555 1_555 yes
C7 C8 C46 C19 -88(1) 1_555 1_555 1_555 1_555 yes
C7 C8 C46 C47 147(1) 1_555 1_555 1_555 1_555 yes
C8 C7 O1 C45 80(2) 1_555 1_555 1_555 1_555 yes
C8 C7 C6 C11 -14(3) 1_555 1_555 1_555 1_555 yes
C8 C9 C10 C11 8.5(7) 1_555 1_555 1_555 1_555 yes
C8 C9 C10 C76 169.2(10) 1_555 1_555 1_555 1_555 yes
C8 C46 C19 C18 97(1) 1_555 1_555 1_555 1_555 yes
C8 C46 C19 C20 -89(1) 1_555 1_555 1_555 1_555 yes
C8 C46 C47 C48 -54(1) 1_555 1_555 1_555 1_555 yes
C9 C8 C46 C19 100(1) 1_555 1_555 1_555 1_555 yes
C9 C8 C46 C47 -23(1) 1_555 1_555 1_555 1_555 yes
C9 C10 C76 C43 -80(1) 1_555 1_555 1_555 1_555 yes
C9 C10 C76 C77 40.1(8) 1_555 1_555 1_555 1_555 yes
C10 C9 C8 C46 170.7(8) 1_555 1_555 1_555 1_555 yes
C10 C11 O8 C75 -104.8(5) 1_555 1_555 1_555 1_555 yes
C10 C76 C43 C42 82.0(8) 1_555 1_555 1_555 1_555 yes
C10 C76 C43 C44 -85.0(9) 1_555 1_555 1_555 1_555 yes
C10 C76 C77 C78 -179.9(4) 1_555 1_555 1_555 1_555 yes
C11 C10 C76 C43 81.5(7) 1_555 1_555 1_555 1_555 yes
C11 C10 C76 C77 -157.7(4) 1_555 1_555 1_555 1_555 yes
C12 N2 C16 C15 1(2) 1_555 1_555 1_555 1_555 yes
C12 C13 C14 C15 20(2) 1_555 1_555 1_555 1_555 yes
C12 C13 C17 C18 -91(1) 1_555 1_555 1_555 1_555 yes
C12 C13 C17 C22 116(1) 1_555 1_555 1_555 1_555 yes
C13 C12 N2 C16 2(1) 1_555 1_555 1_555 1_555 yes
C13 C14 C15 C16 -10(2) 1_555 1_555 1_555 1_555 yes
C13 C17 C18 C19 173(1) 1_555 1_555 1_555 1_555 yes
C13 C17 C22 C21 -168(1) 1_555 1_555 1_555 1_555 yes
C14 C13 C17 C18 101(1) 1_555 1_555 1_555 1_555 yes
C14 C13 C17 C22 -50(2) 1_555 1_555 1_555 1_555 yes
C15 C14 C13 C17 -179(1) 1_555 1_555 1_555 1_555 yes
C17 C18 C183 C19 159(1) 1_555 1_555 1_555 1_555 yes
C17 C18 C183 C184 -28(2) 1_555 1_555 1_555 1_555 yes
C17 C186 C185 C184 -3(1) 1_555 1_555 1_555 1_555 yes
C17 C18 O2 C45 79(1) 1_555 1_555 1_555 1_555 yes
C17 C18 C19 C20 20(2) 1_555 1_555 1_555 1_555 yes
C17 C18 C19 C46 -165(1) 1_555 1_555 1_555 1_555 yes
C17 C22 O3 C55 -69(1) 1_555 1_555 1_555 1_555 yes
C17 C22 C21 C20 -33(2) 1_555 1_555 1_555 1_555 yes
C17 C22 C21 C56 170(1) 1_555 1_555 1_555 1_555 yes
C18 C17 C186 C185 -25(1) 1_555 1_555 1_555 1_555 yes
C18 C17 C186 C190 151(1) 1_555 1_555 1_555 1_555 yes
C18 C183 C184 C185 4(2) 1_555 1_555 1_555 1_555 yes
C18 C17 C22 C21 37(2) 1_555 1_555 1_555 1_555 yes
C18 C19 C20 C21 -14(1) 1_555 1_555 1_555 1_555 yes
C18 C19 C46 C47 -126(1) 1_555 1_555 1_555 1_555 yes
C19 C183 C184 C185 176(1) 1_555 1_555 1_555 1_555 yes
C19 C18 O2 C45 -73(1) 1_555 1_555 1_555 1_555 yes
C19 C18 C17 C22 -33(2) 1_555 1_555 1_555 1_555 yes
C19 C20 C21 C22 21(1) 1_555 1_555 1_555 1_555 yes
C19 C20 C21 C56 173(1) 1_555 1_555 1_555 1_555 yes
C19 C46 C47 C48 -178.5(10) 1_555 1_555 1_555 1_555 yes
C20 C19 C46 C47 45(1) 1_555 1_555 1_555 1_555 yes
C20 C21 C56 C30 99(1) 1_555 1_555 1_555 1_555 yes
C20 C21 C56 C57 -18(1) 1_555 1_555 1_555 1_555 yes
C21 C20 C19 C46 172(1) 1_555 1_555 1_555 1_555 yes
C21 C22 O3 C55 75(1) 1_555 1_555 1_555 1_555 yes
C21 C56 C30 C29 83.4(5) 1_555 1_555 1_555 1_555 yes
C21 C56 C30 C31 -85.8(5) 1_555 1_555 1_555 1_555 yes
C21 C56 C57 C58 177(1) 1_555 1_555 1_555 1_555 yes
C22 C21 C56 C30 -107(1) 1_555 1_555 1_555 1_555 yes
C22 C21 C56 C57 134(1) 1_555 1_555 1_555 1_555 yes
C23 N3 C27 C26 8(1) 1_555 1_555 1_555 1_555 yes
C23 C24 C25 C26 -1(2) 1_555 1_555 1_555 1_555 yes
C23 C24 C28 C29 -115(1) 1_555 1_555 1_555 1_555 yes
C23 C24 C28 C33 64(1) 1_555 1_555 1_555 1_555 yes
C24 C23 N3 C27 -8(1) 1_555 1_555 1_555 1_555 yes
C24 C25 C26 C27 1(2) 1_555 1_555 1_555 1_555 yes
C24 C28 C29 C30 -169.4(6) 1_555 1_555 1_555 1_555 yes
C24 C28 C33 C32 178(1) 1_555 1_555 1_555 1_555 yes
C25 C24 C28 C29 68(1) 1_555 1_555 1_555 1_555 yes
C25 C24 C28 C33 -110(1) 1_555 1_555 1_555 1_555 yes
C26 C25 C24 C28 170(1) 1_555 1_555 1_555 1_555 yes
C28 C29 O4 C55 118.7(4) 1_555 1_555 1_555 1_555 yes
C28 C29 C30 C31 -10.8(6) 1_555 1_555 1_555 1_555 yes
C28 C29 C30 C56 -179.6(4) 1_555 1_555 1_555 1_555 yes
C28 C33 O5 C65 -102(2) 1_555 1_555 1_555 1_555 yes
C28 C33 C32 C31 -7(2) 1_555 1_555 1_555 1_555 yes
C28 C33 C32 C66 -177(1) 1_555 1_555 1_555 1_555 yes
C29 C28 C33 C32 0(2) 1_555 1_555 1_555 1_555 yes
C29 C30 C31 C32 1.6(8) 1_555 1_555 1_555 1_555 yes
C29 C30 C56 C57 -167.3(5) 1_555 1_555 1_555 1_555 yes
C30 C29 O4 C55 -86.3(4) 1_555 1_555 1_555 1_555 yes
C30 C29 C28 C33 10(1) 1_555 1_555 1_555 1_555 yes
C30 C31 C32 C33 8(1) 1_555 1_555 1_555 1_555 yes
C30 C31 C32 C66 179.7(5) 1_555 1_555 1_555 1_555 yes
C30 C56 C57 C58 70.6(9) 1_555 1_555 1_555 1_555 yes
C31 C30 C56 C57 23.4(6) 1_555 1_555 1_555 1_555 yes
C31 C32 C66 C41 99(1) 1_555 1_555 1_555 1_555 yes
C31 C32 C66 C67 -27.0(8) 1_555 1_555 1_555 1_555 yes
C32 C31 C30 C56 167.8(5) 1_555 1_555 1_555 1_555 yes
C32 C33 O5 C65 71(2) 1_555 1_555 1_555 1_555 yes
C32 C66 C41 C40 89.4(8) 1_555 1_555 1_555 1_555 yes
C32 C66 C41 C42 -98.2(5) 1_555 1_555 1_555 1_555 yes
C32 C66 C67 C68 -166.7(5) 1_555 1_555 1_555 1_555 yes
C33 C32 C66 C41 -92(1) 1_555 1_555 1_555 1_555 yes
C33 C32 C66 C67 141(1) 1_555 1_555 1_555 1_555 yes
C34 N4 C38 C37 12(1) 1_555 1_555 1_555 1_555 yes
C34 C35 C36 C37 -17(2) 1_555 1_555 1_555 1_555 yes
C34 C35 C39 C40 -68(1) 1_555 1_555 1_555 1_555 yes
C34 C35 C39 C44 89(1) 1_555 1_555 1_555 1_555 yes
C35 C34 N4 C38 -12(1) 1_555 1_555 1_555 1_555 yes
C35 C36 C37 C38 10(1) 1_555 1_555 1_555 1_555 yes
C35 C39 C40 C41 172.8(10) 1_555 1_555 1_555 1_555 yes
C35 C39 C44 C43 178.0(7) 1_555 1_555 1_555 1_555 yes
C36 C35 C39 C40 109(1) 1_555 1_555 1_555 1_555 yes
C36 C35 C39 C44 -92(1) 1_555 1_555 1_555 1_555 yes
C37 C36 C35 C39 165(1) 1_555 1_555 1_555 1_555 yes
C39 C40 O6 C65 108(2) 1_555 1_555 1_555 1_555 yes
C39 C40 C41 C42 1(1) 1_555 1_555 1_555 1_555 yes
C39 C40 C41 C66 173(1) 1_555 1_555 1_555 1_555 yes
C39 C44 O7 C75 -98(1) 1_555 1_555 1_555 1_555 yes
C39 C44 C43 C42 26(1) 1_555 1_555 1_555 1_555 yes
C39 C44 C43 C76 -167.0(10) 1_555 1_555 1_555 1_555 yes
C40 C39 C44 C43 -29(1) 1_555 1_555 1_555 1_555 yes
C40 C41 C42 C43 -1.6(9) 1_555 1_555 1_555 1_555 yes
C40 C41 C66 C67 -144.8(8) 1_555 1_555 1_555 1_555 yes
C41 C40 O6 C65 -67(1) 1_555 1_555 1_555 1_555 yes
C41 C40 C39 C44 17(2) 1_555 1_555 1_555 1_555 yes
C41 C42 C43 C44 -10.4(5) 1_555 1_555 1_555 1_555 yes
C41 C42 C43 C76 -176.3(6) 1_555 1_555 1_555 1_555 yes
C41 C66 C67 C68 71.1(5) 1_555 1_555 1_555 1_555 yes
C42 C41 C66 C67 27.6(1) 1_555 1_555 1_555 1_555 yes
C42 C43 C76 C77 -25(1) 1_555 1_555 1_555 1_555 yes
C43 C42 C41 C66 -173.9(1) 1_555 1_555 1_555 1_555 yes
C43 C44 O7 C75 112.7(8) 1_555 1_555 1_555 1_555 yes
C43 C76 C77 C78 -68.1(7) 1_555 1_555 1_555 1_555 yes
C44 C43 C76 C77 167.0(7) 1_555 1_555 1_555 1_555 yes
C46 C47 C48 C49 158(1) 1_555 1_555 1_555 1_555 yes
C47 C48 C49 C50 61(1) 1_555 1_555 1_555 1_555 yes
C47 C48 C49 C54 -107.7(8) 1_555 1_555 1_555 1_555 yes
C48 C49 C50 C51 -168(1) 1_555 1_555 1_555 1_555 yes
C48 C49 C54 C53 -172.8(6) 1_555 1_555 1_555 1_555 yes
C49 C50 C51 C52 -11(2) 1_555 1_555 1_555 1_555 yes
C49 C54 C53 C52 -37(1) 1_555 1_555 1_555 1_555 yes
C50 C49 C54 C53 16.1(9) 1_555 1_555 1_555 1_555 yes
C50 C51 C52 C53 4(2) 1_555 1_555 1_555 1_555 yes
C51 C50 C49 C54 0(1) 1_555 1_555 1_555 1_555 yes
C51 C52 C53 C54 28(2) 1_555 1_555 1_555 1_555 yes
C56 C57 C58 C59 -170(1) 1_555 1_555 1_555 1_555 yes
C57 C58 C59 C60 106(1) 1_555 1_555 1_555 1_555 yes
C57 C58 C59 C64 -85(1) 1_555 1_555 1_555 1_555 yes
C58 C59 C60 C61 177.0(9) 1_555 1_555 1_555 1_555 yes
C58 C59 C64 C63 164.8(9) 1_555 1_555 1_555 1_555 yes
C59 C60 C61 C62 8(1) 1_555 1_555 1_555 1_555 yes
C59 C64 C63 C62 32(1) 1_555 1_555 1_555 1_555 yes
C60 C59 C64 C63 -30(1) 1_555 1_555 1_555 1_555 yes
C60 C61 C62 C63 -3(2) 1_555 1_555 1_555 1_555 yes
C61 C60 C59 C64 12(1) 1_555 1_555 1_555 1_555 yes
C61 C62 C63 C64 -19(1) 1_555 1_555 1_555 1_555 yes
C66 C67 C68 C69 -176.4(5) 1_555 1_555 1_555 1_555 yes
C67 C68 C69 C70 -168.3(7) 1_555 1_555 1_555 1_555 yes
C67 C68 C69 C74 1(1) 1_555 1_555 1_555 1_555 yes
C68 C69 C70 C71 172.2(9) 1_555 1_555 1_555 1_555 yes
C68 C69 C74 C73 -164(1) 1_555 1_555 1_555 1_555 yes
C69 C70 C71 C72 3(2) 1_555 1_555 1_555 1_555 yes
C69 C74 C73 C72 -14(4) 1_555 1_555 1_555 1_555 yes
C70 C69 C74 C73 3(2) 1_555 1_555 1_555 1_555 yes
C70 C71 C72 C73 -11(3) 1_555 1_555 1_555 1_555 yes
C71 C70 C69 C74 1(1) 1_555 1_555 1_555 1_555 yes
C71 C72 C73 C74 15(3) 1_555 1_555 1_555 1_555 yes
C76 C77 C78 C79 -178.2(4) 1_555 1_555 1_555 1_555 yes
C77 C78 C79 C80 -133.6(7) 1_555 1_555 1_555 1_555 yes
C77 C78 C79 C84 47.3(5) 1_555 1_555 1_555 1_555 yes
C78 C79 C80 C81 163(1) 1_555 1_555 1_555 1_555 yes
C78 C79 C84 C83 169.5(7) 1_555 1_555 1_555 1_555 yes
C79 C80 C81 C82 41(2) 1_555 1_555 1_555 1_555 yes
C79 C84 C83 C82 4(1) 1_555 1_555 1_555 1_555 yes
C80 C79 C84 C83 -9(1) 1_555 1_555 1_555 1_555 yes
C80 C81 C82 C83 -42(1) 1_555 1_555 1_555 1_555 yes
C81 C80 C79 C84 -17(1) 1_555 1_555 1_555 1_555 yes
C81 C82 C83 C84 18(1) 1_555 1_555 1_555 1_555 yes
C85 C86 C87 C88 155(3) 1_555 1_555 1_555 1_555 yes
C85 C86 C91 C90 173(2) 1_555 1_555 1_555 1_555 yes
C86 C87 O11 C101 -102.5(8) 1_555 1_555 1_555 1_555 yes
C86 C87 C88 C89 69(1) 1_555 1_555 1_555 1_555 yes
C86 C91 O24 C152 104(1) 1_555 1_555 1_555 1_555 yes
C86 C91 C90 C89 12.9(7) 1_555 1_555 1_555 1_555 yes
C86 C91 C90 C92 -164.1(6) 1_555 1_555 1_555 1_555 yes
C87 C86 C91 C90 -6.0(10) 1_555 1_555 1_555 1_555 yes
C87 C88 C89 C90 -61.4(8) 1_555 1_555 1_555 1_555 yes
C88 C87 O11 C101 125(1) 1_555 1_555 1_555 1_555 yes
C88 C87 C86 C91 -25(1) 1_555 1_555 1_555 1_555 yes
C88 C89 C90 C91 16.5(9) 1_555 1_555 1_555 1_555 yes
C88 C89 C90 C92 -166.7(8) 1_555 1_555 1_555 1_555 yes
C89 C90 C92 C93 35.5(8) 1_555 1_555 1_555 1_555 yes
C89 C90 C92 C139 -86.2(3) 1_555 1_555 1_555 1_555 yes
C90 C91 O24 C152 -65(1) 1_555 1_555 1_555 1_555 yes
C90 C92 C93 C94 69.2(10) 1_555 1_555 1_555 1_555 yes
C90 C92 C139 C138 -89.0(4) 1_555 1_555 1_555 1_555 yes
C90 C92 C139 C140 83.6(4) 1_555 1_555 1_555 1_555 yes
C91 C90 C92 C93 -147.7(6) 1_555 1_555 1_555 1_555 yes
C91 C90 C92 C139 90.7(5) 1_555 1_555 1_555 1_555 yes
C92 C93 C94 C95 179.7(8) 1_555 1_555 1_555 1_555 yes
C92 C139 C138 C137 169.3(7) 1_555 1_555 1_555 1_555 yes
C92 C139 C140 C141 -173.1(6) 1_555 1_555 1_555 1_555 yes
C93 C92 C139 C138 151.6(5) 1_555 1_555 1_555 1_555 yes
C93 C92 C139 C140 -35.8(7) 1_555 1_555 1_555 1_555 yes
C93 C94 C95 C96 117(1) 1_555 1_555 1_555 1_555 yes
C93 C94 C95 C100 -83(1) 1_555 1_555 1_555 1_555 yes
C94 C93 C92 C139 -166.6(8) 1_555 1_555 1_555 1_555 yes
C94 C95 C96 C97 -177.9(8) 1_555 1_555 1_555 1_555 yes
C94 C95 C100 C99 175(1) 1_555 1_555 1_555 1_555 yes
C95 C96 C97 C98 -20(1) 1_555 1_555 1_555 1_555 yes
C95 C100 C99 C98 18(2) 1_555 1_555 1_555 1_555 yes
C96 C95 C100 C99 -30(2) 1_555 1_555 1_555 1_555 yes
C96 C97 C98 C99 17(2) 1_555 1_555 1_555 1_555 yes
C97 C96 C95 C100 31(2) 1_555 1_555 1_555 1_555 yes
C97 C98 C99 C100 -18(3) 1_555 1_555 1_555 1_555 yes
C101 O12 C108 C103 105.9(8) 1_555 1_555 1_555 1_555 yes
C101 O12 C108 C107 -77.7(9) 1_555 1_555 1_555 1_555 yes
C102 C103 C104 C105 -169.6(5) 1_555 1_555 1_555 1_555 yes
C102 C103 C108 C107 -179.4(6) 1_555 1_555 1_555 1_555 yes
C103 C104 O15 C118 -69(1) 1_555 1_555 1_555 1_555 yes
C103 C104 C105 C106 -15(1) 1_555 1_555 1_555 1_555 yes
C103 C104 C105 C126 158.9(6) 1_555 1_555 1_555 1_555 yes
C103 C108 C107 C106 -3(1) 1_555 1_555 1_555 1_555 yes
C103 C108 C107 C109 167(1) 1_555 1_555 1_555 1_555 yes
C104 C103 C108 C107 -2(1) 1_555 1_555 1_555 1_555 yes
C104 C105 C106 C107 6(1) 1_555 1_555 1_555 1_555 yes
C104 C105 C126 C124 -79.3(9) 1_555 1_555 1_555 1_555 yes
C104 C105 C126 C127 143.5(6) 1_555 1_555 1_555 1_555 yes
C105 C104 O15 C118 99(1) 1_555 1_555 1_555 1_555 yes
C105 C104 C103 C108 14.0(9) 1_555 1_555 1_555 1_555 yes
C105 C106 C107 C108 0(1) 1_555 1_555 1_555 1_555 yes
C105 C106 C107 C109 -171(1) 1_555 1_555 1_555 1_555 yes
C105 C126 C124 C123 -93(1) 1_555 1_555 1_555 1_555 yes
C105 C126 C124 C125 69(1) 1_555 1_555 1_555 1_555 yes
C105 C126 C127 C128 -50.0(7) 1_555 1_555 1_555 1_555 yes
C106 C105 C126 C124 94.1(9) 1_555 1_555 1_555 1_555 yes
C106 C105 C126 C127 -43.0(9) 1_555 1_555 1_555 1_555 yes
C106 C107 C109 C110 19(2) 1_555 1_555 1_555 1_555 yes
C107 C106 C105 C126 -168.3(7) 1_555 1_555 1_555 1_555 yes
C107 C109 C110 C111 176(1) 1_555 1_555 1_555 1_555 yes
C108 C107 C109 C110 -153(1) 1_555 1_555 1_555 1_555 yes
C109 C110 C111 C112 -168(1) 1_555 1_555 1_555 1_555 yes
C110 C111 C112 C113 -9(1) 1_555 1_555 1_555 1_555 yes
C110 C111 C112 C117 178.0(8) 1_555 1_555 1_555 1_555 yes
C111 C112 C113 C114 -158.1(9) 1_555 1_555 1_555 1_555 yes
C111 C112 C117 C116 173.1(8) 1_555 1_555 1_555 1_555 yes
C112 C113 C114 C115 -38.8(6) 1_555 1_555 1_555 1_555 yes
C112 C117 C116 C115 -6(1) 1_555 1_555 1_555 1_555 yes
C113 C112 C117 C116 1(1) 1_555 1_555 1_555 1_555 yes
C113 C114 C115 C116 38.9(7) 1_555 1_555 1_555 1_555 yes
C114 C113 C112 C117 12.4(9) 1_555 1_555 1_555 1_555 yes
C114 C115 C116 C117 -7.4(5) 1_555 1_555 1_555 1_555 yes
C118 O16 C125 C120 114(1) 1_555 1_555 1_555 1_555 yes
C118 O16 C125 C124 -95(1) 1_555 1_555 1_555 1_555 yes
C119 C120 C121 C122 168(1) 1_555 1_555 1_555 1_555 yes
C119 C120 C125 C124 -162(1) 1_555 1_555 1_555 1_555 yes
C120 C121 O19 C135 -116(1) 1_555 1_555 1_555 1_555 yes
C120 C121 C122 C123 12(3) 1_555 1_555 1_555 1_555 yes
C120 C121 C122 C143 -165(1) 1_555 1_555 1_555 1_555 yes
C120 C125 C124 C123 -21(2) 1_555 1_555 1_555 1_555 yes
C120 C125 C124 C126 174(1) 1_555 1_555 1_555 1_555 yes
C121 C120 C125 C124 32(1) 1_555 1_555 1_555 1_555 yes
C121 C122 C123 C124 -1(2) 1_555 1_555 1_555 1_555 yes
C121 C122 C143 C141 -88(1) 1_555 1_555 1_555 1_555 yes
C121 C122 C143 C144 157(1) 1_555 1_555 1_555 1_555 yes
C122 C121 O19 C135 91(2) 1_555 1_555 1_555 1_555 yes
C122 C121 C120 C125 -26(2) 1_555 1_555 1_555 1_555 yes
C122 C123 C124 C125 3(2) 1_555 1_555 1_555 1_555 yes
C122 C123 C124 C126 169(1) 1_555 1_555 1_555 1_555 yes
C122 C143 C141 C140 -86(1) 1_555 1_555 1_555 1_555 yes
C122 C143 C141 C142 93.0(9) 1_555 1_555 1_555 1_555 yes
C122 C143 C144 C145 -165(1) 1_555 1_555 1_555 1_555 yes
C123 C122 C143 C141 93(1) 1_555 1_555 1_555 1_555 yes
C123 C122 C143 C144 -20(2) 1_555 1_555 1_555 1_555 yes
C123 C124 C126 C127 36(2) 1_555 1_555 1_555 1_555 yes
C124 C123 C122 C143 176(1) 1_555 1_555 1_555 1_555 yes
C124 C126 C127 C128 177.3(9) 1_555 1_555 1_555 1_555 yes
C125 C124 C126 C127 -160(1) 1_555 1_555 1_555 1_555 yes
C126 C127 C128 C129 -170.3(7) 1_555 1_555 1_555 1_555 yes
C127 C128 C129 C130 42(1) 1_555 1_555 1_555 1_555 yes
C127 C128 C129 C134 -112.0(10) 1_555 1_555 1_555 1_555 yes
C128 C129 C130 C131 -170.7(10) 1_555 1_555 1_555 1_555 yes
C128 C129 C134 C133 171(1) 1_555 1_555 1_555 1_555 yes
C129 C130 C131 C132 11(1) 1_555 1_555 1_555 1_555 yes
C129 C134 C133 C132 0(1) 1_555 1_555 1_555 1_555 yes
C130 C129 C134 C133 10(1) 1_555 1_555 1_555 1_555 yes
C130 C131 C132 C133 2(1) 1_555 1_555 1_555 1_555 yes
C131 C130 C129 C134 -17(1) 1_555 1_555 1_555 1_555 yes
C131 C132 C133 C134 -7(2) 1_555 1_555 1_555 1_555 yes
C135 O20 C142 C137 103.0(10) 1_555 1_555 1_555 1_555 yes
C135 O20 C142 C141 -77(1) 1_555 1_555 1_555 1_555 yes
C136 C137 C138 C139 -174(1) 1_555 1_555 1_555 1_555 yes
C136 C137 C142 C141 175.9(9) 1_555 1_555 1_555 1_555 yes
C137 C138 O23 C152 -97(1) 1_555 1_555 1_555 1_555 yes
C137 C138 C139 C140 -3.9(7) 1_555 1_555 1_555 1_555 yes
C137 C142 C141 C140 0(1) 1_555 1_555 1_555 1_555 yes
C137 C142 C141 C143 -178.9(8) 1_555 1_555 1_555 1_555 yes
C138 C137 C142 C141 -4(1) 1_555 1_555 1_555 1_555 yes
C138 C139 C140 C141 -0.8(7) 1_555 1_555 1_555 1_555 yes
C139 C138 O23 C152 70(2) 1_555 1_555 1_555 1_555 yes
C139 C138 C137 C142 6(1) 1_555 1_555 1_555 1_555 yes
C139 C140 C141 C142 2.4(10) 1_555 1_555 1_555 1_555 yes
C139 C140 C141 C143 -178.3(7) 1_555 1_555 1_555 1_555 yes
C140 C141 C143 C144 34(1) 1_555 1_555 1_555 1_555 yes
C141 C143 C144 C145 78(1) 1_555 1_555 1_555 1_555 yes
C142 C141 C143 C144 -145.8(8) 1_555 1_555 1_555 1_555 yes
C143 C144 C145 C146 -157(1) 1_555 1_555 1_555 1_555 yes
C144 C145 C146 C147 105(1) 1_555 1_555 1_555 1_555 yes
C144 C145 C146 C151 -87(1) 1_555 1_555 1_555 1_555 yes
C145 C146 C147 C148 172(1) 1_555 1_555 1_555 1_555 yes
C145 C146 C151 C150 -166.0(7) 1_555 1_555 1_555 1_555 yes
C146 C147 C148 C149 -18(1) 1_555 1_555 1_555 1_555 yes
C146 C151 C150 C149 6.7(8) 1_555 1_555 1_555 1_555 yes
C147 C146 C151 C150 0(1) 1_555 1_555 1_555 1_555 yes
C147 C148 C149 C150 24(1) 1_555 1_555 1_555 1_555 yes
C148 C147 C146 C151 6(2) 1_555 1_555 1_555 1_555 yes
C148 C149 C150 C151 -19.7(9) 1_555 1_555 1_555 1_555 yes
C153 C154 C155 C156 -9(1) 1_555 1_555 1_555 1_555 yes
C153 C158 C157 C156 0(1) 1_555 1_555 1_555 1_555 yes
C154 C153 C158 C157 0(1) 1_555 1_555 1_555 1_555 yes
C154 C155 C156 C157 10(1) 1_555 1_555 1_555 1_555 yes
C154 C155 C156 C160 173(1) 1_555 1_555 1_555 1_555 yes
C155 C154 C153 C158 3(1) 1_555 1_555 1_555 1_555 yes
C155 C154 C153 C159 170.5(8) 1_555 1_555 1_555 1_555 yes
C155 C156 C157 C158 -5(1) 1_555 1_555 1_555 1_555 yes
C157 C158 C153 C159 -165(1) 1_555 1_555 1_555 1_555 yes
C158 C157 C156 C160 -168(1) 1_555 1_555 1_555 1_555 yes
C161 C162 C163 C164 1.5(4) 1_555 1_555 1_555 1_555 yes
C161 C166 C165 C164 -4(1) 1_555 1_555 1_555 1_555 yes
C162 C161 C166 C165 -8(1) 1_555 1_555 1_555 1_555 yes
C162 C163 C164 C165 -13.5(10) 1_555 1_555 1_555 1_555 yes
C163 C162 C161 C166 10.3(6) 1_555 1_555 1_555 1_555 yes
C163 C164 C165 C166 15(1) 1_555 1_555 1_555 1_555 yes
C167 C168 C169 C170 12(2) 1_555 1_555 1_555 1_555 yes
C167 C172 C171 C170 40(5) 1_555 1_555 1_555 1_555 yes
C168 C167 C172 C171 -49(1) 1_555 1_555 1_555 1_555 yes
C168 C169 C170 C171 -25(2) 1_555 1_555 1_555 1_555 yes
C168 C169 C170 C174 -179(1) 1_555 1_555 1_555 1_555 yes
C169 C168 C167 C172 31.2(9) 1_555 1_555 1_555 1_555 yes
C169 C168 C167 C173 -153.7(6) 1_555 1_555 1_555 1_555 yes
C169 C170 C171 C172 -8(5) 1_555 1_555 1_555 1_555 yes
C171 C172 C167 C173 135(1) 1_555 1_555 1_555 1_555 yes
C172 C171 C170 C174 113(6) 1_555 1_555 1_555 1_555 yes
C175 C176 C177 C178 -52(1) 1_555 1_555 1_555 1_555 yes
C175 C180 C179 C178 14(1) 1_555 1_555 1_555 1_555 yes
C176 C175 C180 C179 -5(1) 1_555 1_555 1_555 1_555 yes
C176 C177 C178 C179 50(1) 1_555 1_555 1_555 1_555 yes
C176 C177 C178 C182 -174(1) 1_555 1_555 1_555 1_555 yes
C177 C176 C175 C180 29(1) 1_555 1_555 1_555 1_555 yes
C177 C176 C175 C181 -158(1) 1_555 1_555 1_555 1_555 yes
C177 C178 C179 C180 -37(1) 1_555 1_555 1_555 1_555 yes
C179 C180 C175 C181 -177.0(8) 1_555 1_555 1_555 1_555 yes
C180 C179 C178 C182 -179.5(10) 1_555 1_555 1_555 1_555 yes
C183 C18 C17 C186 40(2) 1_555 1_555 1_555 1_555 yes
C183 C184 C185 C186 11(2) 1_555 1_555 1_555 1_555 yes
C184 C185 C186 C190 -179(1) 1_555 1_555 1_555 1_555 yes
C191 C192 C193 C194 -9(1) 1_555 1_555 1_555 1_555 yes
C191 C196 C195 C194 -5(58) 1_555 1_555 1_555 1_555 yes
C191 C196 C195 C197 167(25) 1_555 1_555 1_555 1_555 yes
C192 C191 C196 C195 -2(34) 1_555 1_555 1_555 1_555 yes
C192 C193 C194 C195 2(29) 1_555 1_555 1_555 1_555 yes
C193 C192 C191 C196 10(1) 1_555 1_555 1_555 1_555 yes
C193 C194 C195 C196 6(50) 1_555 1_555 1_555 1_555 yes
C193 C194 C195 C197 -168(13) 1_555 1_555 1_555 1_555 yes
C194 C193 C192 C198 170(1) 1_555 1_555 1_555 1_555 yes
C196 C191 C192 C198 -169(1) 1_555 1_555 1_555 1_555 yes
C199 C200 C201 C202 7.9(9) 1_555 1_555 1_555 1_555 yes
C199 C204 C203 C202 -50(3) 1_555 1_555 1_555 1_555 yes
C200 C199 C204 C203 15(3) 1_555 1_555 1_555 1_555 yes
C200 C201 C202 C203 -50.1(4) 1_555 1_555 1_555 1_555 yes
C200 C201 C202 C206 -172.6(4) 1_555 1_555 1_555 1_555 yes
C201 C200 C199 C204 9(1) 1_555 1_555 1_555 1_555 yes
C201 C200 C199 C205 -152(1) 1_555 1_555 1_555 1_555 yes
C201 C202 C203 C204 55(1) 1_555 1_555 1_555 1_555 yes
C203 C204 C199 C205 142(2) 1_555 1_555 1_555 1_555 yes
C204 C203 C202 C206 -169(1) 1_555 1_555 1_555 1_555 yes
